data_1571343
loop_
_publ_author_name
'Tricoire, Maxime'
'Hsueh, Fang-Che'
'Keener, Megan'
'Rajeshkumar, Thayalan'
'Scopelliti, Rosario'
'Zivkovic, Ivica'
'Maron, Laurent'
'Mazzanti, Marinella'

_publ_section_title
;
 Siloxide tripodal ligands as a scaffold for stabilizing lanthanides in
 the +4 oxidation state.
;
_journal_issue 18
_journal_name_full 'Chemical science'
_journal_page_first 6874
_journal_page_last 6883
_journal_paper_doi 10.1039/d4sc00051j
_journal_volume 15
_journal_year 2024
_chemical_formula_moiety 'C52 H77 O10 Si3 Tb'
_chemical_formula_sum 'C52 H77 O10 Si3 Tb'
_chemical_formula_weight 1105.32
_space_group_crystal_system triclinic
_space_group_IT_number 2
_space_group_name_Hall '-P 1'
_space_group_name_H-M_alt 'P -1'
_atom_sites_solution_hydrogens geom
_atom_sites_solution_primary dual
_audit_creation_date 2023-09-13
_audit_creation_method
;
Olex2 1.5
(compiled 2023.08.24 svn.re1ec1418 for OlexSys, GUI svn.r6817)
;
_audit_update_record
;
2023-09-22 deposited with the CCDC.	2024-03-22 downloaded from the CCDC.
;
_cell_angle_alpha 89.0799(15)
_cell_angle_beta 88.765(2)
_cell_angle_gamma 87.017(2)
_cell_formula_units_Z 4
_cell_length_a 13.9674(4)
_cell_length_b 18.1707(4)
_cell_length_c 21.7736(4)
_cell_measurement_reflns_used 17069
_cell_measurement_temperature 140.01(10)
_cell_measurement_theta_max 72.3410
_cell_measurement_theta_min 3.8760
_cell_volume 5516.7(2)
_computing_cell_refinement 'CrysAlisPro 1.171.42.80a (Rigaku OD, 2023)'
_computing_data_collection 'CrysAlisPro 1.171.42.80a (Rigaku OD, 2023)'
_computing_data_reduction 'CrysAlisPro 1.171.42.80a (Rigaku OD, 2023)'
_computing_molecular_graphics 'Olex2 1.5 (Dolomanov et al., 2009)'
_computing_publication_material 'Olex2 1.5 (Dolomanov et al., 2009)'
_computing_structure_refinement 'SHELXL 2019/3 (Sheldrick, 2015)'
_computing_structure_solution 'SHELXT  (Sheldrick, 2015)'
_diffrn_ambient_environment N~2~
_diffrn_ambient_temperature 140.01(10)
_diffrn_detector 'CCD plate'
_diffrn_detector_area_resol_mean 5.2817
_diffrn_detector_type AtlasS2
_diffrn_measured_fraction_theta_full 0.997
_diffrn_measured_fraction_theta_max 0.970
_diffrn_measurement_details
;
List of Runs (angles in degrees, time in seconds):

  # Type    Start    End  Width  t~exp~   \w     \q     \k     \f   Frames
#--------------------------------------------------------------------------
  1  \w    -30.00  -3.00   1.00    8.50    --  -40.66  56.00  69.00   27
  2  \w   -112.00 -15.00   1.00    8.50    --  -40.66 -56.00 -73.00   97
  3  \w     19.00  44.00   1.00    8.50    --   40.66 -56.00 -73.00   25
  4  \w     69.00  98.00   1.00    8.50    --   40.66  56.00  69.00   29
  5  \w     32.00  69.00   1.00   34.00    --  105.15 -56.00 -73.00   37
  6  \w    136.00 177.00   1.00   34.00    --  105.15  56.00  69.00   41
  7  \w   -111.00 -14.00   1.00    8.50    --  -40.66 -57.00-150.00   97
  8  \w    -19.00  73.00   1.00    8.50    --   40.66 -77.00   0.00   92
  9  \w    -19.00  58.00   1.00    8.50    --   40.66 -77.00 150.00   77
 10  \w     28.00  92.00   1.00    8.50    --   40.66-125.00 120.00   64
 11  \w     62.00 109.00   1.00   34.00    --  105.15-111.00 120.00   47
 12  \w     63.00 105.00   1.00   34.00    --  105.15 178.00 -60.00   42
 13  \w     77.00 136.00   1.00   34.00    --  105.15  30.00-180.00   59
 14  \w     63.00  93.00   1.00   34.00    --  105.15 178.00  60.00   30
 15  \w     33.00  60.00   1.00   34.00    --  105.15-111.00 120.00   27
 16  \w    117.00 146.00   1.00   34.00    --  105.15 178.00  60.00   29
 17  \w     32.00 108.00   1.00   34.00    --  105.15-111.00  30.00   76
 18  \w    135.00 174.00   1.00   34.00    --  105.15 111.00  30.00   39
 19  \w    115.00 143.00   1.00   34.00    --  105.15  77.00 150.00   28
 20  \w    107.00 177.00   1.00   34.00    --  105.15 111.00-180.00   70
 21  \w     77.00 175.00   1.00   34.00    --  105.15  30.00 -90.00   98
 22  \w    139.00 174.00   1.00   34.00    --  105.15  30.00-180.00   35
 23  \w    150.00 175.00   1.00   34.00    --  105.15  77.00 150.00   25
 24  \w     77.00 109.00   1.00   34.00    --  105.15-111.00-180.00   32
 25  \w     40.00 109.00   1.00   34.00    --  105.15-111.00 -90.00   69
 26  \w    111.00 138.00   1.00   34.00    --  105.15 111.00-150.00   27
 27  \w     35.00 132.00   1.00   34.00    --  105.15 -61.00  90.00   97
;
_diffrn_measurement_device 'four-circle diffractometer'
_diffrn_measurement_device_type 'SuperNova, Dual, Cu at home/near, AtlasS2'
_diffrn_measurement_method '\w scans'
_diffrn_orient_matrix_type 'CrysAlisPro convention (1999,Acta A55,543-557)'
_diffrn_orient_matrix_UB_11 0.0100978000
_diffrn_orient_matrix_UB_12 0.0611564000
_diffrn_orient_matrix_UB_13 0.0472683000
_diffrn_orient_matrix_UB_21 0.1096849000
_diffrn_orient_matrix_UB_22 -0.0144396000
_diffrn_orient_matrix_UB_23 -0.0017860000
_diffrn_orient_matrix_UB_31 0.0084266000
_diffrn_orient_matrix_UB_32 0.0571022000
_diffrn_orient_matrix_UB_33 -0.0526502000
_diffrn_radiation_monochromator mirror
_diffrn_radiation_probe x-ray
_diffrn_radiation_type 'Cu K\a'
_diffrn_radiation_wavelength 1.54184
_diffrn_reflns_av_R_equivalents 0.0435
_diffrn_reflns_av_unetI/netI 0.0593
_diffrn_reflns_Laue_measured_fraction_full 0.997
_diffrn_reflns_Laue_measured_fraction_max 0.970
_diffrn_reflns_limit_h_max 17
_diffrn_reflns_limit_h_min -17
_diffrn_reflns_limit_k_max 22
_diffrn_reflns_limit_k_min -17
_diffrn_reflns_limit_l_max 24
_diffrn_reflns_limit_l_min -26
_diffrn_reflns_number 45368
_diffrn_reflns_point_group_measured_fraction_full 0.997
_diffrn_reflns_point_group_measured_fraction_max 0.970
_diffrn_reflns_theta_full 67.684
_diffrn_reflns_theta_max 72.726
_diffrn_reflns_theta_min 3.148
_diffrn_source 'micro-focus sealed X-ray tube'
_diffrn_source_type 'SuperNova (Cu) X-ray Source'
_exptl_absorpt_coefficient_mu 7.350
_exptl_absorpt_correction_T_max 0.749
_exptl_absorpt_correction_T_min 0.504
_exptl_absorpt_correction_type analytical
_exptl_absorpt_process_details
;
CrysAlisPro 1.171.42.80a (Rigaku Oxford Diffraction, 2023)
Analytical numeric absorption correction using a multifaceted crystal
model based on expressions derived by R.C. Clark & J.S. Reid.
(Clark, R. C. & Reid, J. S. (1995). Acta Cryst. A51, 887-897)
Empirical absorption correction using spherical harmonics,
implemented in SCALE3 ABSPACK scaling algorithm.
;
_exptl_crystal_colour 'clear pale colourless'
_exptl_crystal_density_diffrn 1.331
_exptl_crystal_description irregular
_exptl_crystal_F_000 2304
_exptl_crystal_size_max 0.164
_exptl_crystal_size_mid 0.089
_exptl_crystal_size_min 0.063
_refine_diff_density_max 1.043
_refine_diff_density_min -1.382
_refine_diff_density_rms 0.077
_refine_ls_extinction_method none
_refine_ls_goodness_of_fit_ref 1.018
_refine_ls_hydrogen_treatment constr
_refine_ls_matrix_type full
_refine_ls_number_parameters 1293
_refine_ls_number_reflns 21318
_refine_ls_number_restraints 230
_refine_ls_restrained_S_all 1.015
_refine_ls_R_factor_all 0.0585
_refine_ls_R_factor_gt 0.0421
_refine_ls_shift/su_max 0.003
_refine_ls_shift/su_mean 0.000
_refine_ls_structure_factor_coef Fsqd
_refine_ls_weighting_details 'w=1/[\s^2^(Fo^2^)+(0.0488P)^2^+1.7509P] where P=(Fo^2^+2Fc^2^)/3'
_refine_ls_weighting_scheme calc
_refine_ls_wR_factor_gt 0.0986
_refine_ls_wR_factor_ref 0.1072
_reflns_Friedel_coverage 0.000
_reflns_number_gt 16912
_reflns_number_total 21318
_reflns_threshold_expression 'I > 2\s(I)'
_cod_data_source_file d4sc00051j2.cif
_cod_data_source_block mt-201
_cod_depositor_comments 'Adding full bibliography for 1571342--1571354.cif.'
_cod_database_code 1571343
_shelx_shelxl_version_number 2019/3
_chemical_oxdiff_formula 'C52 H77 O10 Si3 Tb1'
_shelx_space_group_comment
;
The symmetry employed for this shelxl refinement is uniquely defined
by the following loop, which should always be used as a source of
symmetry information in preference to the above space-group names.
They are only intended as comments.
;
_shelx_estimated_absorpt_t_max 0.655
_shelx_estimated_absorpt_t_min 0.379
_olex2_refinement_description
;
1. Fixed Uiso
 At 1.2 times of:
  All C(H) groups, All C(H,H) groups
 At 1.5 times of:
  All C(H,H,H) groups
2. Restrained distances
 O10-C53 \\sim O10-C49 \\sim O10-C56 \\sim O10-C52
 with sigma of 0.02
 C53-C54 \\sim C49-C50 \\sim C55-C54 \\sim C50-C51 \\sim C52-C51 \\sim C56-C55
 with sigma of 0.02
 C74-C69 \\sim C71-C69 \\sim C73-C69 \\sim C70-C69 \\sim C75-C69 \\sim C72-C69
 with sigma of 0.02
 C74-C73 \\sim C73-C75
 with sigma of 0.02
 C72-C71 \\sim C71-C70
 with sigma of 0.02
3. Uiso/Uaniso restraints and constraints
O10 \\sim C49 \\sim C50 \\sim C51 \\sim C52 \\sim C53 \\sim C54 \\sim C55 \\sim
C56: within 2A with sigma of 0.02 and sigma for terminal atoms of 0.04 within 2A
C69 \\sim C70 \\sim C71 \\sim C72 \\sim C73 \\sim C74 \\sim C75: within 2A with
sigma of 0.02 and sigma for terminal atoms of 0.04 within 2A
4. Others
 Sof(C53)=Sof(H53A)=Sof(H53B)=Sof(C54)=Sof(H54A)=Sof(H54B)=Sof(C55)=Sof(H55A)=
 Sof(H55B)=Sof(C56)=Sof(H56A)=Sof(H56B)=1-FVAR(1)
 Sof(C49)=Sof(H49A)=Sof(H49B)=Sof(C50)=Sof(H50A)=Sof(H50B)=Sof(C51)=Sof(H51A)=
 Sof(H51B)=Sof(C52)=Sof(H52A)=Sof(H52B)=FVAR(1)
 Sof(C73)=Sof(H73A)=Sof(H73B)=Sof(H73C)=Sof(C74)=Sof(H74A)=Sof(H74B)=Sof(H74C)=
 Sof(C75)=Sof(H75A)=Sof(H75B)=Sof(H75C)=1-FVAR(2)
 Sof(C70)=Sof(H70A)=Sof(H70B)=Sof(H70C)=Sof(C71)=Sof(H71A)=Sof(H71B)=Sof(H71C)=
 Sof(C72)=Sof(H72A)=Sof(H72B)=Sof(H72C)=FVAR(2)
5.a Secondary CH2 refined with riding coordinates:
 C49(H49A,H49B), C50(H50A,H50B), C51(H51A,H51B), C52(H52A,H52B), C53(H53A,
 H53B), C54(H54A,H54B), C55(H55A,H55B), C56(H56A,H56B), C108(H10S,H10T),
 C109(H10U,H10V), C110(H11A,H11B), C111(H11C,H11D)
5.b Aromatic/amide H refined with riding coordinates:
 C2(H2), C4(H4), C6(H6), C8(H8), C9(H9), C10(H10), C11(H11), C22(H22),
 C23(H23), C24(H24), C25(H25), C36(H36), C37(H37), C38(H38), C39(H39), C58(H58),
  C60(H60), C62(H62), C64(H64), C65(H65), C66(H66), C67(H67), C81(H81),
 C82(H82), C83(H83), C84(H84), C95(H95), C96(H96), C97(H97), C98(H98)
5.c Idealised Me refined as rotating group:
 C14(H14A,H14B,H14C), C15(H15A,H15B,H15C), C16(H16A,H16B,H16C), C18(H18A,H18B,
 H18C), C19(H19A,H19B,H19C), C20(H20A,H20B,H20C), C28(H28A,H28B,H28C), C29(H29A,
 H29B,H29C), C30(H30A,H30B,H30C), C32(H32A,H32B,H32C), C33(H33A,H33B,H33C),
 C34(H34A,H34B,H34C), C42(H42A,H42B,H42C), C43(H43A,H43B,H43C), C44(H44A,H44B,
 H44C), C46(H46A,H46B,H46C), C47(H47A,H47B,H47C), C48(H48A,H48B,H48C), C70(H70A,
 H70B,H70C), C71(H71A,H71B,H71C), C72(H72A,H72B,H72C), C73(H73A,H73B,H73C),
 C74(H74A,H74B,H74C), C75(H75A,H75B,H75C), C77(H77A,H77B,H77C), C78(H78A,H78B,
 H78C), C79(H79A,H79B,H79C), C87(H87A,H87B,H87C), C88(H88A,H88B,H88C), C89(H89A,
 H89B,H89C), C91(H91A,H91B,H91C), C92(H92A,H92B,H92C), C93(H93A,H93B,H93C),
 C101(H10A,H10B,H10C), C102(H10D,H10E,H10F), C103(H10G,H10H,H10I), C105(H10J,
 H10K,H10L), C106(H10M,H10N,H10O), C107(H10P,H10Q,H10R)
;
_olex2_date_sample_data_collection 2023-01-19
_olex2_submission_special_instructions 'No special instructions were received'
_oxdiff_exptl_absorpt_empirical_details
;
Empirical correction (ABSPACK) includes:
- Absorption correction using spherical harmonics
- Frame scaling
- Detector area scaling
- B-factor correction
;
_oxdiff_exptl_absorpt_empirical_full_max 1.997
_oxdiff_exptl_absorpt_empirical_full_min 0.466

loop_
_space_group_symop_operation_xyz
'x, y, z'
'-x, -y, -z'

loop_
_atom_site_label
_atom_site_type_symbol
_atom_site_fract_x
_atom_site_fract_y
_atom_site_fract_z
_atom_site_U_iso_or_equiv
_atom_site_adp_type
_atom_site_occupancy
_atom_site_site_symmetry_order
_atom_site_calc_flag
_atom_site_refinement_flags_posn
_atom_site_refinement_flags_adp
_atom_site_refinement_flags_occupancy
_atom_site_disorder_assembly
_atom_site_disorder_group
Tb1 Tb 0.50637(2) 0.20102(2) 0.61559(2) 0.02741(6) Uani 1 1 d . . . . .
Si1 Si 0.40292(8) 0.28339(5) 0.47882(5) 0.0296(2) Uani 1 1 d . . . . .
Si2 Si 0.76050(8) 0.16579(6) 0.61049(5) 0.0347(2) Uani 1 1 d . . . . .
Si3 Si 0.36554(7) 0.09149(5) 0.71924(4) 0.0276(2) Uani 1 1 d . . . . .
O1 O 0.4488(2) 0.27354(13) 0.54500(12) 0.0330(6) Uani 1 1 d . . . . .
O2 O 0.4782(2) 0.27639(13) 0.42041(12) 0.0321(6) Uani 1 1 d . . . . .
O3 O 0.3440(2) 0.36266(14) 0.46940(13) 0.0354(6) Uani 1 1 d . . . . .
O4 O 0.6587(2) 0.20521(17) 0.62579(13) 0.0394(7) Uani 1 1 d . . . . .
O5 O 0.7839(3) 0.08693(19) 0.64660(15) 0.0509(9) Uani 1 1 d . . . . .
O6 O 0.8509(2) 0.21645(16) 0.62331(13) 0.0397(7) Uani 1 1 d . . . . .
O7 O 0.4234(2) 0.15766(14) 0.69098(12) 0.0321(6) Uani 1 1 d . . . . .
O8 O 0.34072(19) 0.09876(15) 0.79272(12) 0.0321(6) Uani 1 1 d . . . . .
O9 O 0.2624(2) 0.07947(15) 0.68650(12) 0.0335(6) Uani 1 1 d . . . . .
O10 O 0.4921(2) 0.30847(16) 0.67730(14) 0.0459(8) Uani 1 1 d D U . . .
C1 C 0.4212(3) 0.10781(18) 0.51943(16) 0.0233(7) Uani 1 1 d . . . . .
C2 C 0.5119(3) 0.12319(18) 0.49463(16) 0.0239(7) Uani 1 1 d . . . . .
H2 H 0.515651 0.151734 0.457798 0.029 Uiso 1 1 calc R U . . .
C3 C 0.5965(3) 0.09776(18) 0.52251(16) 0.0235(7) Uani 1 1 d . . . . .
C4 C 0.5909(3) 0.05379(18) 0.57633(16) 0.0250(7) Uani 1 1 d . . . . .
H4 H 0.648085 0.036003 0.595620 0.030 Uiso 1 1 calc R U . . .
C5 C 0.5020(3) 0.03617(18) 0.60152(16) 0.0233(7) Uani 1 1 d . . . . .
C6 C 0.4177(3) 0.06377(18) 0.57318(15) 0.0229(7) Uani 1 1 d . . . . .
H6 H 0.357245 0.052469 0.590648 0.028 Uiso 1 1 calc R U . . .
C7 C 0.3314(3) 0.13523(19) 0.48908(16) 0.0253(7) Uani 1 1 d . . . . .
C8 C 0.2590(3) 0.0858(2) 0.48279(17) 0.0290(8) Uani 1 1 d . . . . .
H8 H 0.267648 0.037492 0.499824 0.035 Uiso 1 1 calc R U . . .
C9 C 0.1759(3) 0.1050(2) 0.4527(2) 0.0396(10) Uani 1 1 d . . . . .
H9 H 0.127724 0.070420 0.448899 0.047 Uiso 1 1 calc R U . . .
C10 C 0.1632(3) 0.1757(2) 0.4279(2) 0.0451(11) Uani 1 1 d . . . . .
H10 H 0.106645 0.189487 0.406208 0.054 Uiso 1 1 calc R U . . .
C11 C 0.2333(3) 0.2260(2) 0.4349(2) 0.0393(9) Uani 1 1 d . . . . .
H11 H 0.222978 0.274394 0.418357 0.047 Uiso 1 1 calc R U . . .
C12 C 0.3187(3) 0.2081(2) 0.46564(17) 0.0293(8) Uani 1 1 d . . . . .
C13 C 0.5571(3) 0.3198(2) 0.40077(19) 0.0348(9) Uani 1 1 d . . . . .
C14 C 0.6197(4) 0.3345(3) 0.4544(2) 0.0605(15) Uani 1 1 d . . . . .
H14A H 0.582549 0.363784 0.484855 0.091 Uiso 1 1 calc R U . . .
H14B H 0.674875 0.361608 0.439973 0.091 Uiso 1 1 calc R U . . .
H14C H 0.642253 0.287538 0.473209 0.091 Uiso 1 1 calc R U . . .
C15 C 0.5184(4) 0.3918(3) 0.3716(2) 0.0503(12) Uani 1 1 d . . . . .
H15A H 0.475387 0.380992 0.338311 0.076 Uiso 1 1 calc R U . . .
H15B H 0.571881 0.419310 0.355048 0.076 Uiso 1 1 calc R U . . .
H15C H 0.482999 0.421259 0.402723 0.076 Uiso 1 1 calc R U . . .
C16 C 0.6136(4) 0.2745(3) 0.3528(2) 0.0556(13) Uani 1 1 d . . . . .
H16A H 0.635715 0.227162 0.371099 0.083 Uiso 1 1 calc R U . . .
H16B H 0.669066 0.301379 0.338459 0.083 Uiso 1 1 calc R U . . .
H16C H 0.572433 0.265848 0.318085 0.083 Uiso 1 1 calc R U . . .
C17 C 0.2950(4) 0.4110(2) 0.5126(2) 0.0480(11) Uani 1 1 d . . . . .
C18 C 0.2299(4) 0.3699(3) 0.5553(3) 0.0642(15) Uani 1 1 d . . . . .
H18A H 0.267860 0.332533 0.578568 0.096 Uiso 1 1 calc R U . . .
H18B H 0.182122 0.345827 0.531424 0.096 Uiso 1 1 calc R U . . .
H18C H 0.197309 0.404514 0.583905 0.096 Uiso 1 1 calc R U . . .
C19 C 0.3718(5) 0.4463(3) 0.5518(3) 0.080(2) Uani 1 1 d . . . . .
H19A H 0.340550 0.483500 0.578655 0.119 Uiso 1 1 calc R U . . .
H19B H 0.418430 0.469718 0.524523 0.119 Uiso 1 1 calc R U . . .
H19C H 0.404898 0.408046 0.576843 0.119 Uiso 1 1 calc R U . . .
C20 C 0.2425(6) 0.4695(3) 0.4747(3) 0.095(3) Uani 1 1 d . . . . .
H20A H 0.192503 0.447185 0.451459 0.142 Uiso 1 1 calc R U . . .
H20B H 0.287763 0.492348 0.446157 0.142 Uiso 1 1 calc R U . . .
H20C H 0.213046 0.507177 0.501893 0.142 Uiso 1 1 calc R U . . .
C21 C 0.6924(3) 0.11266(19) 0.49416(17) 0.0275(7) Uani 1 1 d . . . . .
C22 C 0.7039(3) 0.0986(2) 0.43104(18) 0.0306(8) Uani 1 1 d . . . . .
H22 H 0.650857 0.084363 0.408260 0.037 Uiso 1 1 calc R U . . .
C23 C 0.7920(3) 0.1056(2) 0.4020(2) 0.0401(10) Uani 1 1 d . . . . .
H23 H 0.799591 0.096032 0.359312 0.048 Uiso 1 1 calc R U . . .
C24 C 0.8690(3) 0.1263(2) 0.4352(2) 0.0443(10) Uani 1 1 d . . . . .
H24 H 0.930207 0.129480 0.415685 0.053 Uiso 1 1 calc R U . . .
C25 C 0.8569(3) 0.1427(2) 0.4972(2) 0.0387(9) Uani 1 1 d . . . . .
H25 H 0.910106 0.158300 0.519229 0.046 Uiso 1 1 calc R U . . .
C26 C 0.7685(3) 0.1369(2) 0.52802(18) 0.0312(8) Uani 1 1 d . . . . .
C27 C 0.7944(4) 0.0633(3) 0.7089(2) 0.0589(15) Uani 1 1 d . . . . .
C28 C 0.7018(4) 0.0677(5) 0.7411(2) 0.080(2) Uani 1 1 d . . . . .
H28A H 0.683469 0.119304 0.749822 0.120 Uiso 1 1 calc R U . . .
H28B H 0.706255 0.039453 0.779728 0.120 Uiso 1 1 calc R U . . .
H28C H 0.653314 0.047201 0.715316 0.120 Uiso 1 1 calc R U . . .
C29 C 0.8745(4) 0.0973(3) 0.7374(2) 0.0577(14) Uani 1 1 d . . . . .
H29A H 0.932053 0.090450 0.711155 0.087 Uiso 1 1 calc R U . . .
H29B H 0.886225 0.074133 0.777669 0.087 Uiso 1 1 calc R U . . .
H29C H 0.858912 0.150079 0.742472 0.087 Uiso 1 1 calc R U . . .
C30 C 0.8217(6) -0.0224(3) 0.7047(3) 0.0750(18) Uani 1 1 d . . . . .
H30A H 0.769743 -0.047043 0.685164 0.112 Uiso 1 1 calc R U . . .
H30B H 0.831141 -0.043032 0.746122 0.112 Uiso 1 1 calc R U . . .
H30C H 0.880961 -0.030095 0.680229 0.112 Uiso 1 1 calc R U . . .
C31 C 0.8630(3) 0.2948(3) 0.6199(2) 0.0457(11) Uani 1 1 d . . . . .
C32 C 0.8004(4) 0.3308(3) 0.5709(3) 0.0567(13) Uani 1 1 d . . . . .
H32A H 0.819431 0.310664 0.530740 0.085 Uiso 1 1 calc R U . . .
H32B H 0.808103 0.384149 0.570354 0.085 Uiso 1 1 calc R U . . .
H32C H 0.733192 0.321041 0.579935 0.085 Uiso 1 1 calc R U . . .
C33 C 0.8382(5) 0.3248(4) 0.6834(3) 0.0768(18) Uani 1 1 d . . . . .
H33A H 0.773015 0.311960 0.695453 0.115 Uiso 1 1 calc R U . . .
H33B H 0.841774 0.378514 0.682647 0.115 Uiso 1 1 calc R U . . .
H33C H 0.883677 0.303195 0.713155 0.115 Uiso 1 1 calc R U . . .
C34 C 0.9676(4) 0.3041(3) 0.6059(3) 0.0706(17) Uani 1 1 d . . . . .
H34A H 1.005924 0.282294 0.639368 0.106 Uiso 1 1 calc R U . . .
H34B H 0.979222 0.356706 0.601814 0.106 Uiso 1 1 calc R U . . .
H34C H 0.985801 0.279395 0.567391 0.106 Uiso 1 1 calc R U . . .
C35 C 0.4968(3) -0.01432(18) 0.65662(16) 0.0240(7) Uani 1 1 d . . . . .
C36 C 0.5552(3) -0.0793(2) 0.65550(17) 0.0296(8) Uani 1 1 d . . . . .
H36 H 0.597338 -0.088529 0.621345 0.035 Uiso 1 1 calc R U . . .
C37 C 0.5525(3) -0.1303(2) 0.70344(19) 0.0359(9) Uani 1 1 d . . . . .
H37 H 0.592643 -0.174155 0.702259 0.043 Uiso 1 1 calc R U . . .
C38 C 0.4907(3) -0.1168(2) 0.75308(19) 0.0390(9) Uani 1 1 d . . . . .
H38 H 0.487094 -0.151891 0.785740 0.047 Uiso 1 1 calc R U . . .
C39 C 0.4344(3) -0.0519(2) 0.75487(18) 0.0346(9) Uani 1 1 d . . . . .
H39 H 0.393232 -0.043150 0.789585 0.042 Uiso 1 1 calc R U . . .
C40 C 0.4353(3) 0.0015(2) 0.70764(16) 0.0274(7) Uani 1 1 d . . . . .
C41 C 0.3919(3) 0.1258(2) 0.84354(18) 0.0371(9) Uani 1 1 d . . . . .
C42 C 0.3446(5) 0.2008(3) 0.8592(2) 0.0600(14) Uani 1 1 d . . . . .
H42A H 0.347901 0.233730 0.823204 0.090 Uiso 1 1 calc R U . . .
H42B H 0.378093 0.221908 0.893298 0.090 Uiso 1 1 calc R U . . .
H42C H 0.277309 0.195025 0.871155 0.090 Uiso 1 1 calc R U . . .
C43 C 0.3763(4) 0.0725(3) 0.8969(2) 0.0522(12) Uani 1 1 d . . . . .
H43A H 0.307810 0.064040 0.901580 0.078 Uiso 1 1 calc R U . . .
H43B H 0.399247 0.093473 0.934722 0.078 Uiso 1 1 calc R U . . .
H43C H 0.411885 0.025636 0.888769 0.078 Uiso 1 1 calc R U . . .
C44 C 0.4971(4) 0.1301(4) 0.8291(2) 0.0608(15) Uani 1 1 d . . . . .
H44A H 0.525006 0.080708 0.820453 0.091 Uiso 1 1 calc R U . . .
H44B H 0.528871 0.150174 0.864427 0.091 Uiso 1 1 calc R U . . .
H44C H 0.506022 0.162340 0.793168 0.091 Uiso 1 1 calc R U . . .
C45 C 0.1802(3) 0.1288(2) 0.6777(2) 0.0378(9) Uani 1 1 d . . . . .
C46 C 0.1334(3) 0.1499(3) 0.7383(2) 0.0448(10) Uani 1 1 d . . . . .
H46A H 0.115492 0.105265 0.760752 0.067 Uiso 1 1 calc R U . . .
H46B H 0.075823 0.181690 0.731020 0.067 Uiso 1 1 calc R U . . .
H46C H 0.178370 0.176316 0.762647 0.067 Uiso 1 1 calc R U . . .
C47 C 0.2113(4) 0.1989(3) 0.6428(2) 0.0522(12) Uani 1 1 d . . . . .
H47A H 0.250930 0.227216 0.669502 0.078 Uiso 1 1 calc R U . . .
H47B H 0.154275 0.229211 0.631220 0.078 Uiso 1 1 calc R U . . .
H47C H 0.248399 0.184702 0.605802 0.078 Uiso 1 1 calc R U . . .
C48 C 0.1137(3) 0.0885(3) 0.6377(2) 0.0427(10) Uani 1 1 d . . . . .
H48A H 0.146333 0.076533 0.598517 0.064 Uiso 1 1 calc R U . . .
H48B H 0.055964 0.119956 0.629966 0.064 Uiso 1 1 calc R U . . .
H48C H 0.095774 0.042957 0.658588 0.064 Uiso 1 1 calc R U . . .
C49 C 0.421(2) 0.3279(13) 0.7246(13) 0.062(5) Uani 0.300(17) 1 d D U P A 1
H49A H 0.440091 0.305689 0.764611 0.075 Uiso 0.300(17) 1 calc R U P A 1
H49B H 0.357807 0.310096 0.713931 0.075 Uiso 0.300(17) 1 calc R U P A 1
C50 C 0.4163(19) 0.4120(12) 0.7279(14) 0.071(4) Uani 0.300(17) 1 d D U P A 1
H50A H 0.393884 0.429993 0.768675 0.086 Uiso 0.300(17) 1 calc R U P A 1
H50B H 0.376601 0.435609 0.695267 0.086 Uiso 0.300(17) 1 calc R U P A 1
C51 C 0.524(3) 0.421(3) 0.717(3) 0.072(5) Uani 0.300(17) 1 d D U P A 1
H51A H 0.537889 0.473049 0.707953 0.086 Uiso 0.300(17) 1 calc R U P A 1
H51B H 0.562103 0.402242 0.751813 0.086 Uiso 0.300(17) 1 calc R U P A 1
C52 C 0.542(2) 0.3736(11) 0.6602(12) 0.058(4) Uani 0.300(17) 1 d D U P A 1
H52A H 0.515300 0.397814 0.622931 0.069 Uiso 0.300(17) 1 calc R U P A 1
H52B H 0.611663 0.361865 0.653296 0.069 Uiso 0.300(17) 1 calc R U P A 1
C53 C 0.4036(7) 0.3335(6) 0.7085(5) 0.057(3) Uani 0.700(17) 1 d D U P A 2
H53A H 0.370118 0.291714 0.727287 0.069 Uiso 0.700(17) 1 calc R U P A 2
H53B H 0.359817 0.361044 0.680137 0.069 Uiso 0.700(17) 1 calc R U P A 2
C54 C 0.4410(8) 0.3842(6) 0.7579(5) 0.073(3) Uani 0.700(17) 1 d D U P A 2
H54A H 0.389561 0.418742 0.773810 0.087 Uiso 0.700(17) 1 calc R U P A 2
H54B H 0.469551 0.355368 0.792518 0.087 Uiso 0.700(17) 1 calc R U P A 2
C55 C 0.5166(13) 0.4243(12) 0.7209(12) 0.079(3) Uani 0.700(17) 1 d D U P A 2
H55A H 0.487102 0.463167 0.693922 0.094 Uiso 0.700(17) 1 calc R U P A 2
H55B H 0.562953 0.446500 0.748016 0.094 Uiso 0.700(17) 1 calc R U P A 2
C56 C 0.5634(8) 0.3617(6) 0.6841(7) 0.070(3) Uani 0.700(17) 1 d D U P A 2
H56A H 0.585315 0.379866 0.643315 0.085 Uiso 0.700(17) 1 calc R U P A 2
H56B H 0.619470 0.339314 0.705883 0.085 Uiso 0.700(17) 1 calc R U P A 2
Tb2 Tb 0.05169(2) 0.70342(2) 0.87716(2) 0.02502(6) Uani 1 1 d . . . . .
Si4 Si -0.01917(7) 0.58232(6) 0.76017(4) 0.0278(2) Uani 1 1 d . . . . .
Si5 Si 0.28530(7) 0.68593(6) 0.94644(5) 0.0288(2) Uani 1 1 d . . . . .
Si6 Si -0.13827(7) 0.78827(5) 0.96688(5) 0.0263(2) Uani 1 1 d . . . . .
O11 O 0.0230(2) 0.65102(14) 0.79243(11) 0.0316(6) Uani 1 1 d . . . . .
O12 O -0.1329(2) 0.57259(17) 0.77277(13) 0.0376(6) Uani 1 1 d . . . . .
O13 O -0.0051(2) 0.58309(15) 0.68550(12) 0.0333(6) Uani 1 1 d . . . . .
O14 O 0.19361(19) 0.71664(15) 0.90928(12) 0.0319(6) Uani 1 1 d . . . . .
O15 O 0.3472(2) 0.61801(15) 0.91362(13) 0.0366(6) Uani 1 1 d . . . . .
O16 O 0.36209(19) 0.74885(15) 0.95816(13) 0.0346(6) Uani 1 1 d . . . . .
O17 O -0.06234(19) 0.77557(13) 0.91193(12) 0.0296(5) Uani 1 1 d . . . . .
O18 O -0.09047(19) 0.79511(14) 1.03404(12) 0.0313(6) Uani 1 1 d . . . . .
O19 O -0.2094(2) 0.86200(14) 0.95902(12) 0.0313(6) Uani 1 1 d . . . . .
O20 O 0.0913(2) 0.80372(15) 0.81025(13) 0.0382(6) Uani 1 1 d . . . . .
C57 C 0.0480(3) 0.54076(18) 0.90101(15) 0.0240(7) Uani 1 1 d . . . . .
C58 C 0.1153(3) 0.56299(18) 0.94305(16) 0.0243(7) Uani 1 1 d . . . . .
H58 H 0.180855 0.547064 0.937938 0.029 Uiso 1 1 calc R U . . .
C59 C 0.0873(3) 0.60824(18) 0.99232(16) 0.0237(7) Uani 1 1 d . . . . .
C60 C -0.0090(3) 0.63265(18) 0.99920(16) 0.0245(7) Uani 1 1 d . . . . .
H60 H -0.027779 0.664420 1.032044 0.029 Uiso 1 1 calc R U . . .
C61 C -0.0787(3) 0.61088(18) 0.95821(16) 0.0233(7) Uani 1 1 d . . . . .
C62 C -0.0485(3) 0.56481(18) 0.90953(16) 0.0243(7) Uani 1 1 d . . . . .
H62 H -0.094563 0.549525 0.881608 0.029 Uiso 1 1 calc R U . . .
C63 C 0.0761(3) 0.48708(19) 0.85146(17) 0.0262(7) Uani 1 1 d . . . . .
C64 C 0.1340(3) 0.4249(2) 0.86836(18) 0.0314(8) Uani 1 1 d . . . . .
H64 H 0.159410 0.421382 0.908479 0.038 Uiso 1 1 calc R U . . .
C65 C 0.1545(4) 0.3686(2) 0.8272(2) 0.0431(10) Uani 1 1 d . . . . .
H65 H 0.193502 0.326583 0.839108 0.052 Uiso 1 1 calc R U . . .
C66 C 0.1176(4) 0.3740(2) 0.7684(2) 0.0442(10) Uani 1 1 d . . . . .
H66 H 0.129482 0.334991 0.740312 0.053 Uiso 1 1 calc R U . . .
C67 C 0.0630(3) 0.4370(2) 0.75105(19) 0.0367(9) Uani 1 1 d . . . . .
H67 H 0.039546 0.440673 0.710420 0.044 Uiso 1 1 calc R U . . .
C68 C 0.0415(3) 0.4951(2) 0.79139(17) 0.0293(8) Uani 1 1 d . . . . .
C69 C -0.2172(3) 0.6116(3) 0.7499(2) 0.0535(13) Uani 1 1 d D U . . .
C70 C -0.291(2) 0.5536(19) 0.741(2) 0.079(10) Uani 0.136(9) 1 d D U P B 1
H70A H -0.264135 0.515033 0.714147 0.119 Uiso 0.136(9) 1 calc R U P B 1
H70B H -0.348914 0.576853 0.723155 0.119 Uiso 0.136(9) 1 calc R U P B 1
H70C H -0.307755 0.531632 0.781369 0.119 Uiso 0.136(9) 1 calc R U P B 1
C71 C -0.216(4) 0.663(2) 0.6958(14) 0.089(11) Uani 0.136(9) 1 d D U P B 1
H71A H -0.194240 0.711157 0.708686 0.134 Uiso 0.136(9) 1 calc R U P B 1
H71B H -0.280154 0.669804 0.679142 0.134 Uiso 0.136(9) 1 calc R U P B 1
H71C H -0.171328 0.642988 0.664149 0.134 Uiso 0.136(9) 1 calc R U P B 1
C72 C -0.256(3) 0.650(3) 0.8075(13) 0.076(10) Uani 0.136(9) 1 d D U P B 1
H72A H -0.252879 0.615610 0.842471 0.113 Uiso 0.136(9) 1 calc R U P B 1
H72B H -0.322515 0.667825 0.801376 0.113 Uiso 0.136(9) 1 calc R U P B 1
H72C H -0.216972 0.692231 0.815810 0.113 Uiso 0.136(9) 1 calc R U P B 1
C73 C -0.2401(5) 0.5761(6) 0.6898(3) 0.096(3) Uani 0.864(9) 1 d D U P B 2
H73A H -0.185646 0.579954 0.660949 0.143 Uiso 0.864(9) 1 calc R U P B 2
H73B H -0.297133 0.601399 0.672297 0.143 Uiso 0.864(9) 1 calc R U P B 2
H73C H -0.252232 0.524063 0.697223 0.143 Uiso 0.864(9) 1 calc R U P B 2
C74 C -0.1960(5) 0.6917(4) 0.7352(4) 0.085(3) Uani 0.864(9) 1 d D U P B 2
H74A H -0.178731 0.716152 0.772909 0.128 Uiso 0.864(9) 1 calc R U P B 2
H74B H -0.253059 0.717290 0.717944 0.128 Uiso 0.864(9) 1 calc R U P B 2
H74C H -0.142654 0.693172 0.705302 0.128 Uiso 0.864(9) 1 calc R U P B 2
C75 C -0.2947(5) 0.6046(6) 0.7968(4) 0.090(3) Uani 0.864(9) 1 d D U P B 2
H75A H -0.302649 0.552328 0.806331 0.135 Uiso 0.864(9) 1 calc R U P B 2
H75B H -0.354826 0.626833 0.780902 0.135 Uiso 0.864(9) 1 calc R U P B 2
H75C H -0.278053 0.629931 0.834185 0.135 Uiso 0.864(9) 1 calc R U P B 2
C76 C 0.0683(3) 0.6091(3) 0.6445(2) 0.0441(10) Uani 1 1 d . . . . .
C77 C 0.0701(6) 0.6920(3) 0.6465(3) 0.088(2) Uani 1 1 d . . . . .
H77A H 0.008191 0.713958 0.633278 0.132 Uiso 1 1 calc R U . . .
H77B H 0.121191 0.708769 0.618989 0.132 Uiso 1 1 calc R U . . .
H77C H 0.081938 0.707095 0.688566 0.132 Uiso 1 1 calc R U . . .
C78 C 0.1654(4) 0.5752(3) 0.6630(3) 0.0629(15) Uani 1 1 d . . . . .
H78A H 0.180172 0.591196 0.704313 0.094 Uiso 1 1 calc R U . . .
H78B H 0.214851 0.591221 0.633781 0.094 Uiso 1 1 calc R U . . .
H78C H 0.163968 0.521347 0.662643 0.094 Uiso 1 1 calc R U . . .
C79 C 0.0457(5) 0.5830(5) 0.5817(3) 0.096(3) Uani 1 1 d . . . . .
H79A H 0.038643 0.529611 0.583128 0.143 Uiso 1 1 calc R U . . .
H79B H 0.097988 0.594447 0.552913 0.143 Uiso 1 1 calc R U . . .
H79C H -0.014147 0.607878 0.567994 0.143 Uiso 1 1 calc R U . . .
C80 C 0.1593(3) 0.62387(19) 1.03942(16) 0.0261(7) Uani 1 1 d . . . . .
C81 C 0.1343(3) 0.6088(2) 1.10105(17) 0.0323(8) Uani 1 1 d . . . . .
H81 H 0.070459 0.597039 1.111590 0.039 Uiso 1 1 calc R U . . .
C82 C 0.2017(4) 0.6109(3) 1.14643(19) 0.0436(10) Uani 1 1 d . . . . .
H82 H 0.184359 0.599953 1.187891 0.052 Uiso 1 1 calc R U . . .
C83 C 0.2940(4) 0.6288(3) 1.1315(2) 0.0490(11) Uani 1 1 d . . . . .
H83 H 0.341345 0.628333 1.162188 0.059 Uiso 1 1 calc R U . . .
C84 C 0.3173(3) 0.6475(3) 1.0709(2) 0.0411(10) Uani 1 1 d . . . . .
H84 H 0.380544 0.661483 1.061220 0.049 Uiso 1 1 calc R U . . .
C85 C 0.2509(3) 0.6465(2) 1.02396(18) 0.0309(8) Uani 1 1 d . . . . .
C86 C 0.3884(3) 0.6102(3) 0.8532(2) 0.0423(10) Uani 1 1 d . . . . .
C87 C 0.4378(4) 0.6801(3) 0.8326(2) 0.0586(14) Uani 1 1 d . . . . .
H87A H 0.469651 0.671998 0.792598 0.088 Uiso 1 1 calc R U . . .
H87B H 0.485420 0.691795 0.862894 0.088 Uiso 1 1 calc R U . . .
H87C H 0.389809 0.721215 0.829250 0.088 Uiso 1 1 calc R U . . .
C88 C 0.3101(4) 0.5931(4) 0.8089(2) 0.0613(14) Uani 1 1 d . . . . .
H88A H 0.262829 0.634877 0.807086 0.092 Uiso 1 1 calc R U . . .
H88B H 0.278501 0.548919 0.823225 0.092 Uiso 1 1 calc R U . . .
H88C H 0.338490 0.584675 0.767944 0.092 Uiso 1 1 calc R U . . .
C89 C 0.4621(4) 0.5459(3) 0.8579(3) 0.0603(14) Uani 1 1 d . . . . .
H89A H 0.489268 0.535000 0.816950 0.090 Uiso 1 1 calc R U . . .
H89B H 0.431163 0.502492 0.874519 0.090 Uiso 1 1 calc R U . . .
H89C H 0.513349 0.558851 0.885113 0.090 Uiso 1 1 calc R U . . .
C90 C 0.3505(3) 0.8245(2) 0.9771(2) 0.0393(9) Uani 1 1 d . . . . .
C91 C 0.2987(4) 0.8292(3) 1.0398(2) 0.0501(11) Uani 1 1 d . . . . .
H91A H 0.335030 0.799252 1.069964 0.075 Uiso 1 1 calc R U . . .
H91B H 0.234347 0.810653 1.036482 0.075 Uiso 1 1 calc R U . . .
H91C H 0.293490 0.880580 1.052891 0.075 Uiso 1 1 calc R U . . .
C92 C 0.4513(4) 0.8502(3) 0.9829(3) 0.0566(13) Uani 1 1 d . . . . .
H92A H 0.448342 0.901777 0.995671 0.085 Uiso 1 1 calc R U . . .
H92B H 0.485153 0.845966 0.943093 0.085 Uiso 1 1 calc R U . . .
H92C H 0.485581 0.819606 1.013575 0.085 Uiso 1 1 calc R U . . .
C93 C 0.2952(4) 0.8713(3) 0.9295(2) 0.0523(12) Uani 1 1 d . . . . .
H93A H 0.230938 0.852803 0.925499 0.078 Uiso 1 1 calc R U . . .
H93B H 0.329339 0.868325 0.889766 0.078 Uiso 1 1 calc R U . . .
H93C H 0.289705 0.922634 0.942704 0.078 Uiso 1 1 calc R U . . .
C94 C -0.1816(3) 0.6332(2) 0.96675(16) 0.0253(7) Uani 1 1 d . . . . .
C95 C -0.2460(3) 0.5765(2) 0.96826(17) 0.0306(8) Uani 1 1 d . . . . .
H95 H -0.222464 0.527148 0.962012 0.037 Uiso 1 1 calc R U . . .
C96 C -0.3430(3) 0.5910(2) 0.97864(19) 0.0360(9) Uani 1 1 d . . . . .
H96 H -0.385472 0.551840 0.980708 0.043 Uiso 1 1 calc R U . . .
C97 C -0.3780(3) 0.6637(2) 0.9861(2) 0.0383(9) Uani 1 1 d . . . . .
H97 H -0.444654 0.674576 0.992545 0.046 Uiso 1 1 calc R U . . .
C98 C -0.3147(3) 0.7201(2) 0.98392(18) 0.0334(8) Uani 1 1 d . . . . .
H98 H -0.339365 0.769405 0.988637 0.040 Uiso 1 1 calc R U . . .
C99 C -0.2153(3) 0.7068(2) 0.97501(16) 0.0280(7) Uani 1 1 d . . . . .
C100 C -0.0293(3) 0.8495(2) 1.0578(2) 0.0385(9) Uani 1 1 d . . . . .
C101 C 0.0270(4) 0.8103(3) 1.1085(2) 0.0562(13) Uani 1 1 d . . . . .
H10A H 0.069066 0.770935 1.090826 0.084 Uiso 1 1 calc R U . . .
H10B H -0.017565 0.789002 1.138415 0.084 Uiso 1 1 calc R U . . .
H10C H 0.065793 0.845561 1.129034 0.084 Uiso 1 1 calc R U . . .
C102 C 0.0371(3) 0.8772(3) 1.0072(2) 0.0502(12) Uani 1 1 d . . . . .
H10D H 0.080338 0.912011 1.024389 0.075 Uiso 1 1 calc R U . . .
H10E H -0.001069 0.902089 0.975022 0.075 Uiso 1 1 calc R U . . .
H10F H 0.074912 0.835467 0.989606 0.075 Uiso 1 1 calc R U . . .
C103 C -0.0926(4) 0.9137(2) 1.0835(2) 0.0482(11) Uani 1 1 d . . . . .
H10G H -0.136644 0.895008 1.115022 0.072 Uiso 1 1 calc R U . . .
H10H H -0.129587 0.937406 1.050220 0.072 Uiso 1 1 calc R U . . .
H10I H -0.052149 0.949658 1.101697 0.072 Uiso 1 1 calc R U . . .
C104 C -0.2399(3) 0.9061(2) 0.90702(18) 0.0345(9) Uani 1 1 d . . . . .
C105 C -0.3283(3) 0.9516(3) 0.9282(2) 0.0467(11) Uani 1 1 d . . . . .
H10J H -0.312131 0.982048 0.962838 0.070 Uiso 1 1 calc R U . . .
H10K H -0.378634 0.918661 0.941108 0.070 Uiso 1 1 calc R U . . .
H10L H -0.351383 0.983449 0.894296 0.070 Uiso 1 1 calc R U . . .
C106 C -0.1600(4) 0.9567(3) 0.8894(2) 0.0500(12) Uani 1 1 d . . . . .
H10M H -0.179764 0.988125 0.854480 0.075 Uiso 1 1 calc R U . . .
H10N H -0.101949 0.926911 0.878020 0.075 Uiso 1 1 calc R U . . .
H10O H -0.146655 0.987558 0.924400 0.075 Uiso 1 1 calc R U . . .
C107 C -0.2643(4) 0.8573(3) 0.8538(2) 0.0445(10) Uani 1 1 d . . . . .
H10P H -0.315565 0.825294 0.866751 0.067 Uiso 1 1 calc R U . . .
H10Q H -0.207283 0.826987 0.841412 0.067 Uiso 1 1 calc R U . . .
H10R H -0.285743 0.888340 0.818967 0.067 Uiso 1 1 calc R U . . .
C108 C 0.1823(3) 0.8277(3) 0.7871(2) 0.0462(11) Uani 1 1 d . . . . .
H10S H 0.197588 0.807297 0.745951 0.055 Uiso 1 1 calc R U . . .
H10T H 0.234592 0.812365 0.815290 0.055 Uiso 1 1 calc R U . . .
C109 C 0.1679(4) 0.9114(3) 0.7839(3) 0.0591(14) Uani 1 1 d . . . . .
H10U H 0.211330 0.932871 0.752696 0.071 Uiso 1 1 calc R U . . .
H10V H 0.178539 0.933644 0.824226 0.071 Uiso 1 1 calc R U . . .
C110 C 0.0631(4) 0.9221(3) 0.7654(3) 0.0758(19) Uani 1 1 d . . . . .
H11A H 0.029375 0.960940 0.790285 0.091 Uiso 1 1 calc R U . . .
H11B H 0.058553 0.936258 0.721424 0.091 Uiso 1 1 calc R U . . .
C111 C 0.0198(4) 0.8476(3) 0.7776(3) 0.0564(13) Uani 1 1 d . . . . .
H11C H -0.039968 0.853684 0.802688 0.068 Uiso 1 1 calc R U . . .
H11D H 0.005000 0.824056 0.738486 0.068 Uiso 1 1 calc R U . . .

loop_
_atom_site_aniso_label
_atom_site_aniso_U_11
_atom_site_aniso_U_22
_atom_site_aniso_U_33
_atom_site_aniso_U_23
_atom_site_aniso_U_13
_atom_site_aniso_U_12
Tb1 0.03104(12) 0.02745(12) 0.02439(11) 0.00035(8) 0.00102(9) -0.00872(9)
Si1 0.0350(5) 0.0209(5) 0.0334(5) 0.0017(4) -0.0022(4) -0.0045(4)
Si2 0.0308(5) 0.0444(6) 0.0299(5) 0.0074(4) -0.0056(4) -0.0129(5)
Si3 0.0291(5) 0.0276(5) 0.0258(5) 0.0031(4) 0.0042(4) -0.0021(4)
O1 0.0436(16) 0.0202(12) 0.0356(14) -0.0022(10) -0.0022(12) -0.0036(11)
O2 0.0371(15) 0.0226(13) 0.0369(15) 0.0059(10) 0.0002(12) -0.0068(11)
O3 0.0461(17) 0.0202(12) 0.0393(15) 0.0028(11) 0.0005(13) 0.0014(11)
O4 0.0306(15) 0.0525(18) 0.0363(15) -0.0071(13) -0.0003(12) -0.0112(13)
O5 0.051(2) 0.060(2) 0.0434(18) 0.0212(15) -0.0170(15) -0.0227(16)
O6 0.0369(16) 0.0422(16) 0.0413(16) 0.0075(13) -0.0114(13) -0.0125(13)
O7 0.0383(15) 0.0284(13) 0.0295(13) -0.0001(10) 0.0095(11) -0.0060(11)
O8 0.0302(14) 0.0415(15) 0.0246(13) 0.0005(11) 0.0024(11) -0.0041(11)
O9 0.0328(14) 0.0345(14) 0.0327(14) 0.0010(11) 0.0022(11) 0.0008(11)
O10 0.060(2) 0.0395(16) 0.0400(16) -0.0136(13) 0.0093(15) -0.0178(14)
C1 0.0266(17) 0.0180(16) 0.0257(17) -0.0037(13) -0.0030(14) -0.0034(13)
C2 0.0318(18) 0.0169(16) 0.0231(17) 0.0014(13) 0.0005(14) -0.0022(13)
C3 0.0264(17) 0.0192(16) 0.0252(17) 0.0008(13) -0.0004(14) -0.0049(13)
C4 0.0315(18) 0.0190(16) 0.0248(17) 0.0027(13) -0.0031(14) -0.0047(13)
C5 0.0285(18) 0.0186(16) 0.0229(17) 0.0005(13) 0.0003(14) -0.0030(13)
C6 0.0260(17) 0.0192(16) 0.0242(17) -0.0015(13) -0.0005(14) -0.0065(13)
C7 0.0258(18) 0.0245(17) 0.0257(17) 0.0015(13) -0.0001(14) -0.0045(14)
C8 0.0316(19) 0.0252(18) 0.0305(19) 0.0029(14) -0.0016(15) -0.0047(15)
C9 0.033(2) 0.034(2) 0.053(3) 0.0072(18) -0.0102(19) -0.0086(17)
C10 0.040(2) 0.036(2) 0.060(3) 0.011(2) -0.018(2) -0.0075(18)
C11 0.041(2) 0.028(2) 0.048(2) 0.0075(17) -0.0093(19) -0.0008(17)
C12 0.034(2) 0.0250(18) 0.0293(19) 0.0046(14) -0.0003(15) -0.0020(15)
C13 0.034(2) 0.030(2) 0.041(2) 0.0081(16) -0.0005(17) -0.0090(16)
C14 0.053(3) 0.081(4) 0.051(3) 0.024(3) -0.014(2) -0.036(3)
C15 0.054(3) 0.038(2) 0.058(3) 0.018(2) 0.000(2) -0.005(2)
C16 0.059(3) 0.041(3) 0.067(3) 0.010(2) 0.021(3) -0.011(2)
C17 0.067(3) 0.025(2) 0.051(3) -0.0007(18) 0.007(2) 0.006(2)
C18 0.070(4) 0.047(3) 0.074(4) -0.002(3) 0.028(3) 0.002(3)
C19 0.100(5) 0.054(3) 0.088(5) -0.029(3) 0.014(4) -0.022(3)
C20 0.132(7) 0.064(4) 0.080(4) 0.019(3) 0.021(4) 0.057(4)
C21 0.0299(19) 0.0205(17) 0.0322(19) 0.0064(14) 0.0018(15) -0.0038(14)
C22 0.034(2) 0.0249(18) 0.033(2) 0.0024(14) 0.0034(16) -0.0050(15)
C23 0.047(2) 0.034(2) 0.039(2) -0.0007(17) 0.0141(19) -0.0026(18)
C24 0.034(2) 0.045(2) 0.054(3) 0.004(2) 0.014(2) -0.0068(18)
C25 0.028(2) 0.038(2) 0.050(3) 0.0059(18) 0.0005(18) -0.0073(16)
C26 0.0290(19) 0.0259(18) 0.039(2) 0.0107(15) -0.0010(16) -0.0062(15)
C27 0.046(3) 0.085(4) 0.048(3) 0.030(3) -0.012(2) -0.024(3)
C28 0.046(3) 0.158(7) 0.036(3) 0.010(3) -0.001(2) -0.017(4)
C29 0.049(3) 0.083(4) 0.043(3) 0.007(2) -0.010(2) -0.023(3)
C30 0.099(5) 0.061(4) 0.064(4) 0.010(3) -0.007(4) 0.003(3)
C31 0.043(3) 0.041(2) 0.055(3) -0.004(2) -0.008(2) -0.0085(19)
C32 0.056(3) 0.043(3) 0.073(4) 0.009(2) -0.011(3) -0.009(2)
C33 0.080(4) 0.084(4) 0.067(4) -0.029(3) -0.017(3) 0.000(3)
C34 0.042(3) 0.051(3) 0.120(5) 0.009(3) -0.005(3) -0.019(2)
C35 0.0280(17) 0.0205(16) 0.0243(17) 0.0024(13) -0.0031(14) -0.0086(13)
C36 0.034(2) 0.0253(18) 0.0299(19) 0.0006(14) 0.0002(16) -0.0063(15)
C37 0.045(2) 0.0255(19) 0.038(2) 0.0051(16) -0.0016(18) -0.0043(16)
C38 0.050(3) 0.031(2) 0.035(2) 0.0115(17) 0.0015(19) -0.0055(18)
C39 0.041(2) 0.032(2) 0.031(2) 0.0044(16) 0.0059(17) -0.0085(17)
C40 0.0304(19) 0.0263(18) 0.0259(18) 0.0079(14) -0.0003(15) -0.0073(14)
C41 0.038(2) 0.046(2) 0.028(2) -0.0049(17) 0.0044(17) -0.0052(18)
C42 0.080(4) 0.052(3) 0.049(3) -0.011(2) 0.002(3) -0.002(3)
C43 0.054(3) 0.070(3) 0.033(2) 0.008(2) -0.005(2) -0.011(2)
C44 0.045(3) 0.100(4) 0.039(3) -0.008(3) 0.000(2) -0.021(3)
C45 0.031(2) 0.036(2) 0.046(2) -0.0009(18) 0.0045(18) 0.0020(16)
C46 0.034(2) 0.055(3) 0.045(3) -0.007(2) 0.0043(19) 0.0007(19)
C47 0.042(3) 0.046(3) 0.067(3) 0.015(2) 0.005(2) 0.004(2)
C48 0.034(2) 0.051(3) 0.043(2) 0.0019(19) -0.0020(19) -0.0008(19)
C49 0.086(9) 0.049(8) 0.052(9) -0.019(7) 0.034(8) -0.010(8)
C50 0.096(9) 0.052(8) 0.067(8) -0.020(7) 0.014(8) -0.005(7)
C51 0.090(9) 0.044(8) 0.084(9) -0.020(8) 0.000(8) -0.018(8)
C52 0.071(9) 0.039(7) 0.064(9) -0.019(7) 0.005(8) -0.025(7)
C53 0.078(6) 0.041(4) 0.054(6) -0.013(4) 0.016(4) -0.014(4)
C54 0.102(6) 0.054(5) 0.063(5) -0.020(4) 0.017(5) -0.013(4)
C55 0.097(6) 0.047(5) 0.092(6) -0.027(5) 0.002(5) -0.008(5)
C56 0.064(5) 0.059(5) 0.092(7) -0.034(5) 0.002(5) -0.027(4)
Tb2 0.02412(11) 0.02433(11) 0.02672(11) 0.00204(8) 0.00096(8) -0.00366(8)
Si4 0.0272(5) 0.0323(5) 0.0238(5) 0.0017(4) 0.0001(4) -0.0014(4)
Si5 0.0244(5) 0.0314(5) 0.0311(5) 0.0009(4) -0.0004(4) -0.0077(4)
Si6 0.0270(5) 0.0234(5) 0.0286(5) -0.0003(4) 0.0031(4) -0.0035(4)
O11 0.0433(16) 0.0269(13) 0.0249(13) 0.0015(10) -0.0006(11) -0.0041(11)
O12 0.0258(14) 0.0559(18) 0.0304(14) 0.0071(12) 0.0006(11) 0.0003(12)
O13 0.0317(14) 0.0438(15) 0.0239(13) 0.0002(11) 0.0010(11) 0.0005(12)
O14 0.0294(14) 0.0351(14) 0.0321(14) 0.0086(11) -0.0055(11) -0.0115(11)
O15 0.0338(15) 0.0385(15) 0.0376(15) -0.0044(12) 0.0009(12) -0.0043(12)
O16 0.0258(13) 0.0357(15) 0.0431(16) -0.0012(12) -0.0013(12) -0.0102(11)
O17 0.0324(14) 0.0233(12) 0.0327(14) 0.0016(10) 0.0063(11) -0.0012(10)
O18 0.0324(14) 0.0306(13) 0.0312(14) -0.0023(10) -0.0003(11) -0.0043(11)
O19 0.0362(15) 0.0271(13) 0.0303(13) 0.0011(10) 0.0050(11) -0.0001(11)
O20 0.0372(15) 0.0333(15) 0.0434(16) 0.0160(12) 0.0040(13) -0.0036(12)
C57 0.0299(18) 0.0198(16) 0.0225(17) 0.0055(13) 0.0005(14) -0.0055(13)
C58 0.0246(17) 0.0203(16) 0.0281(18) 0.0066(13) -0.0002(14) -0.0052(13)
C59 0.0271(17) 0.0187(16) 0.0255(17) 0.0070(13) -0.0012(14) -0.0055(13)
C60 0.0293(18) 0.0210(17) 0.0234(17) 0.0042(13) -0.0008(14) -0.0050(13)
C61 0.0252(17) 0.0189(16) 0.0259(17) 0.0069(13) -0.0004(14) -0.0037(13)
C62 0.0276(18) 0.0224(17) 0.0233(17) 0.0059(13) -0.0015(14) -0.0070(13)
C63 0.0242(17) 0.0217(17) 0.0329(19) 0.0015(14) 0.0020(15) -0.0058(13)
C64 0.032(2) 0.0267(19) 0.035(2) 0.0028(15) 0.0031(16) -0.0015(15)
C65 0.053(3) 0.026(2) 0.049(3) -0.0024(17) 0.003(2) 0.0061(18)
C66 0.059(3) 0.030(2) 0.044(2) -0.0102(18) -0.002(2) -0.0020(19)
C67 0.043(2) 0.035(2) 0.032(2) -0.0037(16) 0.0000(18) -0.0072(17)
C68 0.0254(18) 0.0306(19) 0.0323(19) -0.0025(15) 0.0009(15) -0.0052(14)
C69 0.028(2) 0.090(4) 0.041(3) 0.006(2) -0.0067(19) 0.010(2)
C70 0.023(14) 0.13(2) 0.083(19) -0.008(19) -0.022(15) 0.006(16)
C71 0.060(19) 0.13(2) 0.08(2) 0.00(2) 0.000(18) 0.013(19)
C72 0.031(16) 0.12(2) 0.075(19) 0.003(19) 0.001(16) 0.029(16)
C73 0.047(4) 0.171(9) 0.069(5) -0.024(5) -0.025(4) 0.007(5)
C74 0.058(4) 0.094(6) 0.099(6) 0.031(5) 0.000(4) 0.038(4)
C75 0.035(4) 0.161(9) 0.071(5) 0.029(5) 0.013(3) 0.017(5)
C76 0.045(3) 0.053(3) 0.033(2) 0.0060(19) 0.0127(19) 0.000(2)
C77 0.114(6) 0.048(3) 0.097(5) 0.032(3) 0.056(4) 0.015(3)
C78 0.036(3) 0.067(3) 0.085(4) 0.016(3) 0.018(3) -0.006(2)
C79 0.082(5) 0.169(8) 0.037(3) -0.015(4) 0.023(3) -0.025(5)
C80 0.0300(19) 0.0206(17) 0.0282(18) 0.0016(13) -0.0041(15) -0.0037(14)
C81 0.038(2) 0.0292(19) 0.031(2) 0.0046(15) -0.0022(16) -0.0083(16)
C82 0.051(3) 0.052(3) 0.028(2) 0.0058(18) -0.0060(19) -0.012(2)
C83 0.046(3) 0.063(3) 0.039(2) 0.008(2) -0.018(2) -0.012(2)
C84 0.032(2) 0.052(3) 0.041(2) 0.0077(19) -0.0073(18) -0.0090(18)
C85 0.0295(19) 0.0299(19) 0.034(2) 0.0002(15) -0.0020(16) -0.0062(15)
C86 0.034(2) 0.052(3) 0.041(2) -0.0102(19) 0.0016(18) -0.0019(19)
C87 0.053(3) 0.063(3) 0.059(3) -0.004(2) 0.021(3) -0.008(2)
C88 0.041(3) 0.098(4) 0.045(3) -0.018(3) -0.005(2) -0.007(3)
C89 0.053(3) 0.070(3) 0.058(3) -0.024(3) 0.000(3) 0.008(3)
C90 0.034(2) 0.032(2) 0.052(3) -0.0023(18) -0.0025(19) -0.0083(17)
C91 0.049(3) 0.042(3) 0.059(3) -0.008(2) 0.000(2) -0.002(2)
C92 0.039(3) 0.048(3) 0.086(4) -0.020(3) 0.000(3) -0.016(2)
C93 0.056(3) 0.038(2) 0.064(3) 0.004(2) -0.006(3) -0.013(2)
C94 0.0255(18) 0.0291(18) 0.0215(17) 0.0027(13) -0.0006(14) -0.0058(14)
C95 0.033(2) 0.0289(19) 0.0305(19) 0.0007(15) 0.0000(16) -0.0060(15)
C96 0.030(2) 0.039(2) 0.039(2) -0.0014(17) 0.0040(17) -0.0110(17)
C97 0.0247(19) 0.044(2) 0.046(2) 0.0002(18) 0.0065(17) -0.0049(17)
C98 0.031(2) 0.032(2) 0.036(2) -0.0026(16) 0.0065(16) -0.0023(16)
C99 0.0283(18) 0.0321(19) 0.0239(17) 0.0006(14) -0.0001(14) -0.0032(15)
C100 0.036(2) 0.037(2) 0.043(2) -0.0123(17) -0.0049(18) -0.0075(17)
C101 0.057(3) 0.050(3) 0.063(3) -0.015(2) -0.022(3) 0.004(2)
C102 0.039(2) 0.052(3) 0.061(3) -0.015(2) 0.002(2) -0.017(2)
C103 0.051(3) 0.039(2) 0.055(3) -0.014(2) 0.002(2) -0.005(2)
C104 0.037(2) 0.034(2) 0.032(2) 0.0043(16) 0.0009(17) -0.0034(17)
C105 0.045(3) 0.041(2) 0.053(3) 0.011(2) 0.002(2) 0.008(2)
C106 0.054(3) 0.051(3) 0.047(3) 0.012(2) -0.001(2) -0.023(2)
C107 0.052(3) 0.046(3) 0.036(2) -0.0023(18) -0.008(2) -0.007(2)
C108 0.038(2) 0.050(3) 0.050(3) 0.012(2) 0.002(2) -0.005(2)
C109 0.068(4) 0.046(3) 0.064(3) 0.020(2) -0.002(3) -0.012(2)
C110 0.062(4) 0.057(3) 0.105(5) 0.036(3) 0.012(4) 0.004(3)
C111 0.048(3) 0.052(3) 0.068(3) 0.021(2) 0.002(3) 0.004(2)

loop_
_atom_type_symbol
_atom_type_description
_atom_type_scat_dispersion_real
_atom_type_scat_dispersion_imag
_atom_type_scat_source
C C 0.0181 0.0091 'International Tables Vol C Tables 4.2.6.8 and 6.1.1.4'
H H 0.0000 0.0000 'International Tables Vol C Tables 4.2.6.8 and 6.1.1.4'
O O 0.0492 0.0322 'International Tables Vol C Tables 4.2.6.8 and 6.1.1.4'
Si Si 0.2541 0.3302 'International Tables Vol C Tables 4.2.6.8 and 6.1.1.4'
Tb Tb -9.1472 9.1891 'International Tables Vol C Tables 4.2.6.8 and 6.1.1.4'

loop_
_exptl_crystal_face_index_h
_exptl_crystal_face_index_k
_exptl_crystal_face_index_l
_exptl_crystal_face_perp_dist
0 -1 -2 0.0457
0 1 2 0.0343
0 -2 -1 0.0643
0 1 -2 0.0798
-1 0 -1 0.0307
-1 -2 2 0.0596
-2 1 2 0.0291
1 -1 -1 0.0399
6 -3 -9 0.0367
9 3 3 0.0248
1 1 1 0.0229
9 -3 -2 0.0247
2 0 -1 0.0258

loop_
_geom_angle_atom_site_label_1
_geom_angle_atom_site_label_2
_geom_angle_atom_site_label_3
_geom_angle
_geom_angle_site_symmetry_1
_geom_angle_site_symmetry_3
_geom_angle_publ_flag
O1 Tb1 O7 124.37(11) . . ?
O1 Tb1 O10 84.00(11) . . ?
O1 Tb1 C1 71.99(9) . . ?
O1 Tb1 C2 70.02(9) . . ?
O1 Tb1 C3 91.85(10) . . ?
O1 Tb1 C4 117.18(10) . . ?
O1 Tb1 C5 119.85(9) . . ?
O1 Tb1 C6 96.68(10) . . ?
O4 Tb1 O1 114.01(11) . . ?
O4 Tb1 O7 118.18(11) . . ?
O4 Tb1 O10 86.57(12) . . ?
O4 Tb1 C1 121.93(10) . . ?
O4 Tb1 C2 97.23(10) . . ?
O4 Tb1 C3 73.89(10) . . ?
O4 Tb1 C4 73.94(11) . . ?
O4 Tb1 C5 96.92(11) . . ?
O4 Tb1 C6 121.39(11) . . ?
O7 Tb1 O10 81.22(10) . . ?
O7 Tb1 C1 95.13(10) . . ?
O7 Tb1 C2 119.15(10) . . ?
O7 Tb1 C3 119.50(9) . . ?
O7 Tb1 C4 94.87(10) . . ?
O7 Tb1 C5 71.70(9) . . ?
O7 Tb1 C6 71.91(10) . . ?
O10 Tb1 C1 148.17(11) . . ?
O10 Tb1 C2 153.03(10) . . ?
O10 Tb1 C3 156.39(10) . . ?
O10 Tb1 C4 155.52(11) . . ?
O10 Tb1 C5 150.96(10) . . ?
O10 Tb1 C6 147.89(10) . . ?
C1 Tb1 C5 47.99(9) . . ?
C2 Tb1 C1 27.01(9) . . ?
C2 Tb1 C5 55.32(9) . . ?
C2 Tb1 C6 47.25(9) . . ?
C3 Tb1 C1 48.06(9) . . ?
C3 Tb1 C2 26.85(10) . . ?
C3 Tb1 C4 27.23(9) . . ?
C3 Tb1 C5 47.82(9) . . ?
C3 Tb1 C6 55.64(9) . . ?
C4 Tb1 C1 55.97(10) . . ?
C4 Tb1 C2 47.47(9) . . ?
C4 Tb1 C5 26.83(9) . . ?
C4 Tb1 C6 47.49(10) . . ?
C6 Tb1 C1 27.04(9) . . ?
C6 Tb1 C5 26.99(9) . . ?
O1 Si1 O2 115.83(16) . . ?
O1 Si1 O3 113.05(15) . . ?
O1 Si1 C12 110.08(16) . . ?
O2 Si1 C12 103.36(16) . . ?
O3 Si1 O2 105.50(14) . . ?
O3 Si1 C12 108.36(17) . . ?
O4 Si2 O5 115.66(18) . . ?
O4 Si2 O6 113.98(17) . . ?
O4 Si2 C26 110.75(17) . . ?
O5 Si2 C26 101.52(18) . . ?
O6 Si2 O5 105.93(16) . . ?
O6 Si2 C26 108.04(17) . . ?
O7 Si3 O8 114.02(15) . . ?
O7 Si3 O9 114.62(15) . . ?
O7 Si3 C40 110.32(15) . . ?
O8 Si3 O9 105.67(14) . . ?
O8 Si3 C40 107.60(15) . . ?
O9 Si3 C40 103.90(16) . . ?
Si1 O1 Tb1 148.65(15) . . ?
C13 O2 Si1 132.2(3) . . ?
C17 O3 Si1 131.4(3) . . ?
Si2 O4 Tb1 145.37(18) . . ?
C27 O5 Si2 136.1(4) . . ?
C31 O6 Si2 133.1(3) . . ?
Si3 O7 Tb1 148.37(16) . . ?
C41 O8 Si3 133.4(2) . . ?
C45 O9 Si3 131.2(3) . . ?
C49 O10 Tb1 129.0(12) . . ?
C52 O10 Tb1 120.8(11) . . ?
C52 O10 C49 108.6(15) . . ?
C53 O10 Tb1 123.4(4) . . ?
C56 O10 Tb1 126.4(5) . . ?
C56 O10 C53 109.9(7) . . ?
C2 C1 Tb1 76.11(19) . . ?
C2 C1 C6 117.8(3) . . ?
C2 C1 C7 121.3(3) . . ?
C6 C1 Tb1 76.15(19) . . ?
C6 C1 C7 120.8(3) . . ?
C7 C1 Tb1 119.1(2) . . ?
Tb1 C2 H2 118.7 . . ?
C1 C2 Tb1 76.88(19) . . ?
C1 C2 H2 119.0 . . ?
C3 C2 Tb1 76.1(2) . . ?
C3 C2 C1 121.9(3) . . ?
C3 C2 H2 119.0 . . ?
C2 C3 Tb1 77.0(2) . . ?
C2 C3 C4 119.0(3) . . ?
C2 C3 C21 121.0(3) . . ?
C4 C3 Tb1 76.4(2) . . ?
C4 C3 C21 119.9(3) . . ?
C21 C3 Tb1 120.1(2) . . ?
Tb1 C4 H4 117.2 . . ?
C3 C4 Tb1 76.4(2) . . ?
C3 C4 H4 119.7 . . ?
C5 C4 Tb1 77.5(2) . . ?
C5 C4 C3 120.6(3) . . ?
C5 C4 H4 119.7 . . ?
C4 C5 Tb1 75.68(19) . . ?
C4 C5 C6 119.2(3) . . ?
C4 C5 C35 120.3(3) . . ?
C6 C5 Tb1 76.05(18) . . ?
C6 C5 C35 120.4(3) . . ?
C35 C5 Tb1 121.1(2) . . ?
Tb1 C6 H6 117.6 . . ?
C1 C6 Tb1 76.82(18) . . ?
C1 C6 H6 119.3 . . ?
C5 C6 Tb1 76.96(19) . . ?
C5 C6 C1 121.4(3) . . ?
C5 C6 H6 119.3 . . ?
C8 C7 C1 117.8(3) . . ?
C8 C7 C12 119.9(3) . . ?
C12 C7 C1 122.3(3) . . ?
C7 C8 H8 119.1 . . ?
C9 C8 C7 121.9(3) . . ?
C9 C8 H8 119.1 . . ?
C8 C9 H9 120.5 . . ?
C8 C9 C10 119.1(4) . . ?
C10 C9 H9 120.5 . . ?
C9 C10 H10 120.1 . . ?
C11 C10 C9 119.9(4) . . ?
C11 C10 H10 120.1 . . ?
C10 C11 H11 118.8 . . ?
C10 C11 C12 122.3(4) . . ?
C12 C11 H11 118.8 . . ?
C7 C12 Si1 124.5(3) . . ?
C11 C12 Si1 118.4(3) . . ?
C11 C12 C7 116.9(3) . . ?
O2 C13 C14 110.4(3) . . ?
O2 C13 C15 109.4(3) . . ?
O2 C13 C16 106.3(3) . . ?
C14 C13 C15 110.8(4) . . ?
C14 C13 C16 110.3(4) . . ?
C16 C13 C15 109.5(4) . . ?
C13 C14 H14A 109.5 . . ?
C13 C14 H14B 109.5 . . ?
C13 C14 H14C 109.5 . . ?
H14A C14 H14B 109.5 . . ?
H14A C14 H14C 109.5 . . ?
H14B C14 H14C 109.5 . . ?
C13 C15 H15A 109.5 . . ?
C13 C15 H15B 109.5 . . ?
C13 C15 H15C 109.5 . . ?
H15A C15 H15B 109.5 . . ?
H15A C15 H15C 109.5 . . ?
H15B C15 H15C 109.5 . . ?
C13 C16 H16A 109.5 . . ?
C13 C16 H16B 109.5 . . ?
C13 C16 H16C 109.5 . . ?
H16A C16 H16B 109.5 . . ?
H16A C16 H16C 109.5 . . ?
H16B C16 H16C 109.5 . . ?
O3 C17 C18 111.7(4) . . ?
O3 C17 C19 108.0(4) . . ?
O3 C17 C20 105.9(4) . . ?
C18 C17 C19 108.1(5) . . ?
C18 C17 C20 113.1(5) . . ?
C20 C17 C19 109.9(5) . . ?
C17 C18 H18A 109.5 . . ?
C17 C18 H18B 109.5 . . ?
C17 C18 H18C 109.5 . . ?
H18A C18 H18B 109.5 . . ?
H18A C18 H18C 109.5 . . ?
H18B C18 H18C 109.5 . . ?
C17 C19 H19A 109.5 . . ?
C17 C19 H19B 109.5 . . ?
C17 C19 H19C 109.5 . . ?
H19A C19 H19B 109.5 . . ?
H19A C19 H19C 109.5 . . ?
H19B C19 H19C 109.5 . . ?
C17 C20 H20A 109.5 . . ?
C17 C20 H20B 109.5 . . ?
C17 C20 H20C 109.5 . . ?
H20A C20 H20B 109.5 . . ?
H20A C20 H20C 109.5 . . ?
H20B C20 H20C 109.5 . . ?
C22 C21 C3 116.3(3) . . ?
C26 C21 C3 122.9(3) . . ?
C26 C21 C22 120.8(4) . . ?
C21 C22 H22 119.8 . . ?
C23 C22 C21 120.3(4) . . ?
C23 C22 H22 119.8 . . ?
C22 C23 H23 120.1 . . ?
C24 C23 C22 119.7(4) . . ?
C24 C23 H23 120.1 . . ?
C23 C24 H24 120.0 . . ?
C23 C24 C25 120.0(4) . . ?
C25 C24 H24 120.0 . . ?
C24 C25 H25 119.1 . . ?
C24 C25 C26 121.8(4) . . ?
C26 C25 H25 119.1 . . ?
C21 C26 Si2 125.3(3) . . ?
C21 C26 C25 117.3(4) . . ?
C25 C26 Si2 117.3(3) . . ?
O5 C27 C28 110.2(4) . . ?
O5 C27 C29 111.6(4) . . ?
O5 C27 C30 104.3(5) . . ?
C28 C27 C29 117.8(6) . . ?
C28 C27 C30 104.6(5) . . ?
C29 C27 C30 107.2(5) . . ?
C27 C28 H28A 109.5 . . ?
C27 C28 H28B 109.5 . . ?
C27 C28 H28C 109.5 . . ?
H28A C28 H28B 109.5 . . ?
H28A C28 H28C 109.5 . . ?
H28B C28 H28C 109.5 . . ?
C27 C29 H29A 109.5 . . ?
C27 C29 H29B 109.5 . . ?
C27 C29 H29C 109.5 . . ?
H29A C29 H29B 109.5 . . ?
H29A C29 H29C 109.5 . . ?
H29B C29 H29C 109.5 . . ?
C27 C30 H30A 109.5 . . ?
C27 C30 H30B 109.5 . . ?
C27 C30 H30C 109.5 . . ?
H30A C30 H30B 109.5 . . ?
H30A C30 H30C 109.5 . . ?
H30B C30 H30C 109.5 . . ?
O6 C31 C32 110.8(4) . . ?
O6 C31 C33 106.7(4) . . ?
O6 C31 C34 106.3(4) . . ?
C32 C31 C33 112.1(5) . . ?
C34 C31 C32 111.5(5) . . ?
C34 C31 C33 109.2(5) . . ?
C31 C32 H32A 109.5 . . ?
C31 C32 H32B 109.5 . . ?
C31 C32 H32C 109.5 . . ?
H32A C32 H32B 109.5 . . ?
H32A C32 H32C 109.5 . . ?
H32B C32 H32C 109.5 . . ?
C31 C33 H33A 109.5 . . ?
C31 C33 H33B 109.5 . . ?
C31 C33 H33C 109.5 . . ?
H33A C33 H33B 109.5 . . ?
H33A C33 H33C 109.5 . . ?
H33B C33 H33C 109.5 . . ?
C31 C34 H34A 109.5 . . ?
C31 C34 H34B 109.5 . . ?
C31 C34 H34C 109.5 . . ?
H34A C34 H34B 109.5 . . ?
H34A C34 H34C 109.5 . . ?
H34B C34 H34C 109.5 . . ?
C36 C35 C5 117.1(3) . . ?
C36 C35 C40 120.4(3) . . ?
C40 C35 C5 122.4(3) . . ?
C35 C36 H36 119.5 . . ?
C37 C36 C35 121.0(4) . . ?
C37 C36 H36 119.5 . . ?
C36 C37 H37 120.3 . . ?
C38 C37 C36 119.3(4) . . ?
C38 C37 H37 120.3 . . ?
C37 C38 H38 120.1 . . ?
C39 C38 C37 119.7(4) . . ?
C39 C38 H38 120.1 . . ?
C38 C39 H39 118.6 . . ?
C38 C39 C40 122.8(4) . . ?
C40 C39 H39 118.6 . . ?
C35 C40 Si3 124.4(3) . . ?
C39 C40 Si3 118.7(3) . . ?
C39 C40 C35 116.6(3) . . ?
O8 C41 C42 106.6(4) . . ?
O8 C41 C43 106.4(3) . . ?
O8 C41 C44 112.1(3) . . ?
C43 C41 C42 109.2(4) . . ?
C44 C41 C42 112.1(4) . . ?
C44 C41 C43 110.2(4) . . ?
C41 C42 H42A 109.5 . . ?
C41 C42 H42B 109.5 . . ?
C41 C42 H42C 109.5 . . ?
H42A C42 H42B 109.5 . . ?
H42A C42 H42C 109.5 . . ?
H42B C42 H42C 109.5 . . ?
C41 C43 H43A 109.5 . . ?
C41 C43 H43B 109.5 . . ?
C41 C43 H43C 109.5 . . ?
H43A C43 H43B 109.5 . . ?
H43A C43 H43C 109.5 . . ?
H43B C43 H43C 109.5 . . ?
C41 C44 H44A 109.5 . . ?
C41 C44 H44B 109.5 . . ?
C41 C44 H44C 109.5 . . ?
H44A C44 H44B 109.5 . . ?
H44A C44 H44C 109.5 . . ?
H44B C44 H44C 109.5 . . ?
O9 C45 C46 111.0(4) . . ?
O9 C45 C47 109.3(3) . . ?
O9 C45 C48 105.9(3) . . ?
C46 C45 C47 109.7(4) . . ?
C46 C45 C48 111.9(4) . . ?
C48 C45 C47 108.8(4) . . ?
C45 C46 H46A 109.5 . . ?
C45 C46 H46B 109.5 . . ?
C45 C46 H46C 109.5 . . ?
H46A C46 H46B 109.5 . . ?
H46A C46 H46C 109.5 . . ?
H46B C46 H46C 109.5 . . ?
C45 C47 H47A 109.5 . . ?
C45 C47 H47B 109.5 . . ?
C45 C47 H47C 109.5 . . ?
H47A C47 H47B 109.5 . . ?
H47A C47 H47C 109.5 . . ?
H47B C47 H47C 109.5 . . ?
C45 C48 H48A 109.5 . . ?
C45 C48 H48B 109.5 . . ?
C45 C48 H48C 109.5 . . ?
H48A C48 H48B 109.5 . . ?
H48A C48 H48C 109.5 . . ?
H48B C48 H48C 109.5 . . ?
O10 C49 H49A 110.5 . . ?
O10 C49 H49B 110.5 . . ?
O10 C49 C50 106.3(16) . . ?
H49A C49 H49B 108.7 . . ?
C50 C49 H49A 110.5 . . ?
C50 C49 H49B 110.5 . . ?
C49 C50 H50A 112.5 . . ?
C49 C50 H50B 112.5 . . ?
C49 C50 C51 96(3) . . ?
H50A C50 H50B 110.1 . . ?
C51 C50 H50A 112.5 . . ?
C51 C50 H50B 112.5 . . ?
C50 C51 H51A 111.6 . . ?
C50 C51 H51B 111.6 . . ?
H51A C51 H51B 109.4 . . ?
C52 C51 C50 101(2) . . ?
C52 C51 H51A 111.6 . . ?
C52 C51 H51B 111.6 . . ?
O10 C52 C51 101(2) . . ?
O10 C52 H52A 111.5 . . ?
O10 C52 H52B 111.5 . . ?
C51 C52 H52A 111.5 . . ?
C51 C52 H52B 111.5 . . ?
H52A C52 H52B 109.3 . . ?
O10 C53 H53A 111.4 . . ?
O10 C53 H53B 111.4 . . ?
O10 C53 C54 101.6(7) . . ?
H53A C53 H53B 109.3 . . ?
C54 C53 H53A 111.4 . . ?
C54 C53 H53B 111.4 . . ?
C53 C54 H54A 111.6 . . ?
C53 C54 H54B 111.6 . . ?
H54A C54 H54B 109.4 . . ?
C55 C54 C53 100.9(11) . . ?
C55 C54 H54A 111.6 . . ?
C55 C54 H54B 111.6 . . ?
C54 C55 H55A 111.6 . . ?
C54 C55 H55B 111.6 . . ?
H55A C55 H55B 109.4 . . ?
C56 C55 C54 101.0(13) . . ?
C56 C55 H55A 111.6 . . ?
C56 C55 H55B 111.6 . . ?
O10 C56 C55 106.7(9) . . ?
O10 C56 H56A 110.4 . . ?
O10 C56 H56B 110.4 . . ?
C55 C56 H56A 110.4 . . ?
C55 C56 H56B 110.4 . . ?
H56A C56 H56B 108.6 . . ?
O11 Tb2 O20 83.02(10) . . ?
O11 Tb2 C57 71.69(9) . . ?
O11 Tb2 C58 94.96(10) . . ?
O11 Tb2 C62 72.95(9) . . ?
O14 Tb2 O11 123.25(11) . . ?
O14 Tb2 O20 82.49(10) . . ?
O14 Tb2 C57 96.84(10) . . ?
O14 Tb2 C58 72.38(9) . . ?
O14 Tb2 C62 119.52(10) . . ?
O17 Tb2 O11 115.09(11) . . ?
O17 Tb2 O14 118.23(11) . . ?
O17 Tb2 O20 86.16(10) . . ?
O17 Tb2 C57 119.92(10) . . ?
O17 Tb2 C58 122.22(9) . . ?
O17 Tb2 C62 94.36(10) . . ?
O20 Tb2 C57 149.32(10) . . ?
O20 Tb2 C58 148.52(10) . . ?
O20 Tb2 C62 153.71(10) . . ?
C57 Tb2 C58 27.06(9) . . ?
C57 Tb2 C62 27.03(10) . . ?
C58 Tb2 C62 47.29(9) . . ?
O11 Si4 O12 114.98(16) . . ?
O11 Si4 O13 113.77(15) . . ?
O11 Si4 C68 109.10(16) . . ?
O12 Si4 O13 105.37(15) . . ?
O12 Si4 C68 104.86(16) . . ?
O13 Si4 C68 108.22(16) . . ?
O14 Si5 O15 114.77(16) . . ?
O14 Si5 O16 113.08(15) . . ?
O14 Si5 C85 112.02(16) . . ?
O15 Si5 C85 103.59(16) . . ?
O16 Si5 O15 105.48(15) . . ?
O16 Si5 C85 107.13(16) . . ?
O17 Si6 O18 114.17(15) . . ?
O17 Si6 O19 114.39(14) . . ?
O17 Si6 C99 109.93(15) . . ?
O18 Si6 O19 105.45(14) . . ?
O18 Si6 C99 104.53(15) . . ?
O19 Si6 C99 107.72(16) . . ?
Si4 O11 Tb2 146.91(15) . . ?
C69 O12 Si4 132.5(3) . . ?
C76 O13 Si4 133.4(3) . . ?
Si5 O14 Tb2 150.32(15) . . ?
C86 O15 Si5 132.0(3) . . ?
C90 O16 Si5 132.5(3) . . ?
Si6 O17 Tb2 144.40(15) . . ?
C100 O18 Si6 131.0(3) . . ?
C104 O19 Si6 133.6(2) . . ?
C108 O20 Tb2 131.6(3) . . ?
C111 O20 Tb2 122.5(3) . . ?
C111 O20 C108 105.5(3) . . ?
C58 C57 Tb2 77.05(19) . . ?
C58 C57 C63 121.1(3) . . ?
C62 C57 Tb2 77.08(19) . . ?
C62 C57 C58 118.6(3) . . ?
C62 C57 C63 120.1(3) . . ?
C63 C57 Tb2 120.7(2) . . ?
Tb2 C58 H58 116.6 . . ?
C57 C58 Tb2 75.89(19) . . ?
C57 C58 H58 119.5 . . ?
C59 C58 Tb2 78.59(19) . . ?
C59 C58 C57 120.9(3) . . ?
C59 C58 H58 119.5 . . ?
C58 C59 C60 119.4(3) . . ?
C58 C59 C80 118.9(3) . . ?
C60 C59 C80 121.4(3) . . ?
C59 C60 H60 119.4 . . ?
C59 C60 C61 121.1(3) . . ?
C61 C60 H60 119.4 . . ?
C60 C61 C94 121.7(3) . . ?
C62 C61 C60 118.1(3) . . ?
C62 C61 C94 120.2(3) . . ?
Tb2 C62 H62 117.2 . . ?
C57 C62 Tb2 75.89(19) . . ?
C57 C62 C61 121.8(3) . . ?
C57 C62 H62 119.1 . . ?
C61 C62 Tb2 78.45(19) . . ?
C61 C62 H62 119.1 . . ?
C64 C63 C57 117.1(3) . . ?
C64 C63 C68 120.6(3) . . ?
C68 C63 C57 122.2(3) . . ?
C63 C64 H64 119.6 . . ?
C65 C64 C63 120.8(4) . . ?
C65 C64 H64 119.6 . . ?
C64 C65 H65 120.2 . . ?
C64 C65 C66 119.5(4) . . ?
C66 C65 H65 120.2 . . ?
C65 C66 H66 120.2 . . ?
C65 C66 C67 119.6(4) . . ?
C67 C66 H66 120.2 . . ?
C66 C67 H67 118.9 . . ?
C66 C67 C68 122.3(4) . . ?
C68 C67 H67 118.9 . . ?
C63 C68 Si4 124.0(3) . . ?
C67 C68 Si4 118.5(3) . . ?
C67 C68 C63 117.2(4) . . ?
O12 C69 C70 106.1(16) . . ?
O12 C69 C71 123(2) . . ?
O12 C69 C72 101.3(16) . . ?
O12 C69 C73 106.7(5) . . ?
O12 C69 C74 110.1(4) . . ?
O12 C69 C75 107.6(4) . . ?
C71 C69 C70 111(2) . . ?
C71 C69 C72 112(2) . . ?
C72 C69 C70 102(3) . . ?
C73 C69 C74 107.1(6) . . ?
C75 C69 C73 112.3(6) . . ?
C75 C69 C74 112.9(6) . . ?
C69 C70 H70A 109.5 . . ?
C69 C70 H70B 109.5 . . ?
C69 C70 H70C 109.5 . . ?
H70A C70 H70B 109.5 . . ?
H70A C70 H70C 109.5 . . ?
H70B C70 H70C 109.5 . . ?
C69 C71 H71A 109.5 . . ?
C69 C71 H71B 109.5 . . ?
C69 C71 H71C 109.5 . . ?
H71A C71 H71B 109.5 . . ?
H71A C71 H71C 109.5 . . ?
H71B C71 H71C 109.5 . . ?
C69 C72 H72A 109.5 . . ?
C69 C72 H72B 109.5 . . ?
C69 C72 H72C 109.5 . . ?
H72A C72 H72B 109.5 . . ?
H72A C72 H72C 109.5 . . ?
H72B C72 H72C 109.5 . . ?
C69 C73 H73A 109.5 . . ?
C69 C73 H73B 109.5 . . ?
C69 C73 H73C 109.5 . . ?
H73A C73 H73B 109.5 . . ?
H73A C73 H73C 109.5 . . ?
H73B C73 H73C 109.5 . . ?
C69 C74 H74A 109.5 . . ?
C69 C74 H74B 109.5 . . ?
C69 C74 H74C 109.5 . . ?
H74A C74 H74B 109.5 . . ?
H74A C74 H74C 109.5 . . ?
H74B C74 H74C 109.5 . . ?
C69 C75 H75A 109.5 . . ?
C69 C75 H75B 109.5 . . ?
C69 C75 H75C 109.5 . . ?
H75A C75 H75B 109.5 . . ?
H75A C75 H75C 109.5 . . ?
H75B C75 H75C 109.5 . . ?
O13 C76 C77 110.4(4) . . ?
O13 C76 C78 109.7(4) . . ?
O13 C76 C79 106.5(4) . . ?
C77 C76 C78 109.4(5) . . ?
C79 C76 C77 111.8(5) . . ?
C79 C76 C78 109.0(5) . . ?
C76 C77 H77A 109.5 . . ?
C76 C77 H77B 109.5 . . ?
C76 C77 H77C 109.5 . . ?
H77A C77 H77B 109.5 . . ?
H77A C77 H77C 109.5 . . ?
H77B C77 H77C 109.5 . . ?
C76 C78 H78A 109.5 . . ?
C76 C78 H78B 109.5 . . ?
C76 C78 H78C 109.5 . . ?
H78A C78 H78B 109.5 . . ?
H78A C78 H78C 109.5 . . ?
H78B C78 H78C 109.5 . . ?
C76 C79 H79A 109.5 . . ?
C76 C79 H79B 109.5 . . ?
C76 C79 H79C 109.5 . . ?
H79A C79 H79B 109.5 . . ?
H79A C79 H79C 109.5 . . ?
H79B C79 H79C 109.5 . . ?
C81 C80 C59 116.9(3) . . ?
C85 C80 C59 122.7(3) . . ?
C85 C80 C81 120.2(4) . . ?
C80 C81 H81 119.7 . . ?
C82 C81 C80 120.6(4) . . ?
C82 C81 H81 119.7 . . ?
C81 C82 H82 120.0 . . ?
C83 C82 C81 119.9(4) . . ?
C83 C82 H82 120.0 . . ?
C82 C83 H83 120.3 . . ?
C82 C83 C84 119.4(4) . . ?
C84 C83 H83 120.3 . . ?
C83 C84 H84 118.9 . . ?
C83 C84 C85 122.2(4) . . ?
C85 C84 H84 118.9 . . ?
C80 C85 Si5 123.9(3) . . ?
C84 C85 Si5 118.2(3) . . ?
C84 C85 C80 117.5(4) . . ?
O15 C86 C87 111.0(4) . . ?
O15 C86 C88 109.1(4) . . ?
O15 C86 C89 105.5(4) . . ?
C88 C86 C87 110.6(5) . . ?
C89 C86 C87 109.8(4) . . ?
C89 C86 C88 110.8(4) . . ?
C86 C87 H87A 109.5 . . ?
C86 C87 H87B 109.5 . . ?
C86 C87 H87C 109.5 . . ?
H87A C87 H87B 109.5 . . ?
H87A C87 H87C 109.5 . . ?
H87B C87 H87C 109.5 . . ?
C86 C88 H88A 109.5 . . ?
C86 C88 H88B 109.5 . . ?
C86 C88 H88C 109.5 . . ?
H88A C88 H88B 109.5 . . ?
H88A C88 H88C 109.5 . . ?
H88B C88 H88C 109.5 . . ?
C86 C89 H89A 109.5 . . ?
C86 C89 H89B 109.5 . . ?
C86 C89 H89C 109.5 . . ?
H89A C89 H89B 109.5 . . ?
H89A C89 H89C 109.5 . . ?
H89B C89 H89C 109.5 . . ?
O16 C90 C91 110.2(3) . . ?
O16 C90 C92 105.4(4) . . ?
O16 C90 C93 110.8(4) . . ?
C92 C90 C91 109.4(4) . . ?
C92 C90 C93 110.7(4) . . ?
C93 C90 C91 110.2(4) . . ?
C90 C91 H91A 109.5 . . ?
C90 C91 H91B 109.5 . . ?
C90 C91 H91C 109.5 . . ?
H91A C91 H91B 109.5 . . ?
H91A C91 H91C 109.5 . . ?
H91B C91 H91C 109.5 . . ?
C90 C92 H92A 109.5 . . ?
C90 C92 H92B 109.5 . . ?
C90 C92 H92C 109.5 . . ?
H92A C92 H92B 109.5 . . ?
H92A C92 H92C 109.5 . . ?
H92B C92 H92C 109.5 . . ?
C90 C93 H93A 109.5 . . ?
C90 C93 H93B 109.5 . . ?
C90 C93 H93C 109.5 . . ?
H93A C93 H93B 109.5 . . ?
H93A C93 H93C 109.5 . . ?
H93B C93 H93C 109.5 . . ?
C95 C94 C61 116.7(3) . . ?
C95 C94 C99 120.2(3) . . ?
C99 C94 C61 123.1(3) . . ?
C94 C95 H95 119.3 . . ?
C96 C95 C94 121.3(4) . . ?
C96 C95 H95 119.3 . . ?
C95 C96 H96 120.3 . . ?
C95 C96 C97 119.4(4) . . ?
C97 C96 H96 120.3 . . ?
C96 C97 H97 120.2 . . ?
C98 C97 C96 119.5(4) . . ?
C98 C97 H97 120.2 . . ?
C97 C98 H98 118.8 . . ?
C97 C98 C99 122.4(4) . . ?
C99 C98 H98 118.8 . . ?
C94 C99 Si6 124.2(3) . . ?
C98 C99 Si6 118.2(3) . . ?
C98 C99 C94 117.2(3) . . ?
O18 C100 C101 105.5(4) . . ?
O18 C100 C102 110.4(3) . . ?
O18 C100 C103 108.7(3) . . ?
C101 C100 C102 111.2(4) . . ?
C101 C100 C103 110.8(4) . . ?
C102 C100 C103 110.1(4) . . ?
C100 C101 H10A 109.5 . . ?
C100 C101 H10B 109.5 . . ?
C100 C101 H10C 109.5 . . ?
H10A C101 H10B 109.5 . . ?
H10A C101 H10C 109.5 . . ?
H10B C101 H10C 109.5 . . ?
C100 C102 H10D 109.5 . . ?
C100 C102 H10E 109.5 . . ?
C100 C102 H10F 109.5 . . ?
H10D C102 H10E 109.5 . . ?
H10D C102 H10F 109.5 . . ?
H10E C102 H10F 109.5 . . ?
C100 C103 H10G 109.5 . . ?
C100 C103 H10H 109.5 . . ?
C100 C103 H10I 109.5 . . ?
H10G C103 H10H 109.5 . . ?
H10G C103 H10I 109.5 . . ?
H10H C103 H10I 109.5 . . ?
O19 C104 C105 106.4(3) . . ?
O19 C104 C106 108.0(3) . . ?
O19 C104 C107 110.7(3) . . ?
C105 C104 C106 109.9(4) . . ?
C105 C104 C107 110.2(4) . . ?
C106 C104 C107 111.6(4) . . ?
C104 C105 H10J 109.5 . . ?
C104 C105 H10K 109.5 . . ?
C104 C105 H10L 109.5 . . ?
H10J C105 H10K 109.5 . . ?
H10J C105 H10L 109.5 . . ?
H10K C105 H10L 109.5 . . ?
C104 C106 H10M 109.5 . . ?
C104 C106 H10N 109.5 . . ?
C104 C106 H10O 109.5 . . ?
H10M C106 H10N 109.5 . . ?
H10M C106 H10O 109.5 . . ?
H10N C106 H10O 109.5 . . ?
C104 C107 H10P 109.5 . . ?
C104 C107 H10Q 109.5 . . ?
C104 C107 H10R 109.5 . . ?
H10P C107 H10Q 109.5 . . ?
H10P C107 H10R 109.5 . . ?
H10Q C107 H10R 109.5 . . ?
O20 C108 H10S 111.0 . . ?
O20 C108 H10T 111.0 . . ?
O20 C108 C109 103.8(4) . . ?
H10S C108 H10T 109.0 . . ?
C109 C108 H10S 111.0 . . ?
C109 C108 H10T 111.0 . . ?
C108 C109 H10U 111.3 . . ?
C108 C109 H10V 111.3 . . ?
C108 C109 C110 102.3(4) . . ?
H10U C109 H10V 109.2 . . ?
C110 C109 H10U 111.3 . . ?
C110 C109 H10V 111.3 . . ?
C109 C110 H11A 110.7 . . ?
C109 C110 H11B 110.7 . . ?
H11A C110 H11B 108.8 . . ?
C111 C110 C109 105.3(4) . . ?
C111 C110 H11A 110.7 . . ?
C111 C110 H11B 110.7 . . ?
O20 C111 C110 105.8(4) . . ?
O20 C111 H11C 110.6 . . ?
O20 C111 H11D 110.6 . . ?
C110 C111 H11C 110.6 . . ?
C110 C111 H11D 110.6 . . ?
H11C C111 H11D 108.7 . . ?

loop_
_geom_bond_atom_site_label_1
_geom_bond_atom_site_label_2
_geom_bond_distance
_geom_bond_site_symmetry_2
_geom_bond_publ_flag
Tb1 O1 2.150(3) . ?
Tb1 O4 2.150(3) . ?
Tb1 O7 2.152(2) . ?
Tb1 O10 2.385(3) . ?
Tb1 C1 3.017(3) . ?
Tb1 C2 3.007(3) . ?
Tb1 C3 2.996(3) . ?
Tb1 C4 2.997(3) . ?
Tb1 C5 3.020(3) . ?
Tb1 C6 3.008(3) . ?
Si1 O1 1.593(3) . ?
Si1 O2 1.635(3) . ?
Si1 O3 1.633(3) . ?
Si1 C12 1.880(4) . ?
Si2 O4 1.589(3) . ?
Si2 O5 1.644(3) . ?
Si2 O6 1.632(3) . ?
Si2 C26 1.878(4) . ?
Si3 O7 1.592(3) . ?
Si3 O8 1.636(3) . ?
Si3 O9 1.647(3) . ?
Si3 C40 1.878(4) . ?
O2 C13 1.442(5) . ?
O3 C17 1.435(5) . ?
O5 C27 1.424(5) . ?
O6 C31 1.443(5) . ?
O8 C41 1.437(5) . ?
O9 C45 1.433(5) . ?
O10 C49 1.450(14) . ?
O10 C52 1.446(14) . ?
O10 C53 1.453(9) . ?
O10 C56 1.435(8) . ?
C1 C2 1.407(5) . ?
C1 C6 1.408(5) . ?
C1 C7 1.489(5) . ?
C2 H2 0.9500 . ?
C2 C3 1.394(5) . ?
C3 C4 1.411(5) . ?
C3 C21 1.499(5) . ?
C4 H4 0.9500 . ?
C4 C5 1.396(5) . ?
C5 C6 1.407(5) . ?
C5 C35 1.501(5) . ?
C6 H6 0.9500 . ?
C7 C8 1.397(5) . ?
C7 C12 1.415(5) . ?
C8 H8 0.9500 . ?
C8 C9 1.372(6) . ?
C9 H9 0.9500 . ?
C9 C10 1.390(6) . ?
C10 H10 0.9500 . ?
C10 C11 1.386(6) . ?
C11 H11 0.9500 . ?
C11 C12 1.402(6) . ?
C13 C14 1.509(6) . ?
C13 C15 1.524(6) . ?
C13 C16 1.520(7) . ?
C14 H14A 0.9800 . ?
C14 H14B 0.9800 . ?
C14 H14C 0.9800 . ?
C15 H15A 0.9800 . ?
C15 H15B 0.9800 . ?
C15 H15C 0.9800 . ?
C16 H16A 0.9800 . ?
C16 H16B 0.9800 . ?
C16 H16C 0.9800 . ?
C17 C18 1.505(7) . ?
C17 C19 1.556(8) . ?
C17 C20 1.505(7) . ?
C18 H18A 0.9800 . ?
C18 H18B 0.9800 . ?
C18 H18C 0.9800 . ?
C19 H19A 0.9800 . ?
C19 H19B 0.9800 . ?
C19 H19C 0.9800 . ?
C20 H20A 0.9800 . ?
C20 H20B 0.9800 . ?
C20 H20C 0.9800 . ?
C21 C22 1.406(5) . ?
C21 C26 1.400(5) . ?
C22 H22 0.9500 . ?
C22 C23 1.383(6) . ?
C23 H23 0.9500 . ?
C23 C24 1.380(7) . ?
C24 H24 0.9500 . ?
C24 C25 1.393(6) . ?
C25 H25 0.9500 . ?
C25 C26 1.401(5) . ?
C27 C28 1.457(8) . ?
C27 C29 1.460(7) . ?
C27 C30 1.588(9) . ?
C28 H28A 0.9800 . ?
C28 H28B 0.9800 . ?
C28 H28C 0.9800 . ?
C29 H29A 0.9800 . ?
C29 H29B 0.9800 . ?
C29 H29C 0.9800 . ?
C30 H30A 0.9800 . ?
C30 H30B 0.9800 . ?
C30 H30C 0.9800 . ?
C31 C32 1.512(7) . ?
C31 C33 1.522(7) . ?
C31 C34 1.503(7) . ?
C32 H32A 0.9800 . ?
C32 H32B 0.9800 . ?
C32 H32C 0.9800 . ?
C33 H33A 0.9800 . ?
C33 H33B 0.9800 . ?
C33 H33C 0.9800 . ?
C34 H34A 0.9800 . ?
C34 H34B 0.9800 . ?
C34 H34C 0.9800 . ?
C35 C36 1.400(5) . ?
C35 C40 1.413(5) . ?
C36 H36 0.9500 . ?
C36 C37 1.387(5) . ?
C37 H37 0.9500 . ?
C37 C38 1.385(6) . ?
C38 H38 0.9500 . ?
C38 C39 1.384(6) . ?
C39 H39 0.9500 . ?
C39 C40 1.402(5) . ?
C41 C42 1.523(7) . ?
C41 C43 1.520(6) . ?
C41 C44 1.502(6) . ?
C42 H42A 0.9800 . ?
C42 H42B 0.9800 . ?
C42 H42C 0.9800 . ?
C43 H43A 0.9800 . ?
C43 H43B 0.9800 . ?
C43 H43C 0.9800 . ?
C44 H44A 0.9800 . ?
C44 H44B 0.9800 . ?
C44 H44C 0.9800 . ?
C45 C46 1.508(6) . ?
C45 C47 1.549(6) . ?
C45 C48 1.510(6) . ?
C46 H46A 0.9800 . ?
C46 H46B 0.9800 . ?
C46 H46C 0.9800 . ?
C47 H47A 0.9800 . ?
C47 H47B 0.9800 . ?
C47 H47C 0.9800 . ?
C48 H48A 0.9800 . ?
C48 H48B 0.9800 . ?
C48 H48C 0.9800 . ?
C49 H49A 0.9900 . ?
C49 H49B 0.9900 . ?
C49 C50 1.528(16) . ?
C50 H50A 0.9900 . ?
C50 H50B 0.9900 . ?
C50 C51 1.535(17) . ?
C51 H51A 0.9900 . ?
C51 H51B 0.9900 . ?
C51 C52 1.520(17) . ?
C52 H52A 0.9900 . ?
C52 H52B 0.9900 . ?
C53 H53A 0.9900 . ?
C53 H53B 0.9900 . ?
C53 C54 1.544(11) . ?
C54 H54A 0.9900 . ?
C54 H54B 0.9900 . ?
C54 C55 1.523(15) . ?
C55 H55A 0.9900 . ?
C55 H55B 0.9900 . ?
C55 C56 1.516(13) . ?
C56 H56A 0.9900 . ?
C56 H56B 0.9900 . ?
Tb2 O11 2.145(3) . ?
Tb2 O14 2.143(3) . ?
Tb2 O17 2.143(3) . ?
Tb2 O20 2.395(3) . ?
Tb2 C57 2.995(3) . ?
Tb2 C58 3.010(3) . ?
Tb2 C62 3.011(3) . ?
Si4 O11 1.588(3) . ?
Si4 O12 1.625(3) . ?
Si4 O13 1.633(3) . ?
Si4 C68 1.882(4) . ?
Si5 O14 1.601(3) . ?
Si5 O15 1.635(3) . ?
Si5 O16 1.634(3) . ?
Si5 C85 1.886(4) . ?
Si6 O17 1.593(3) . ?
Si6 O18 1.630(3) . ?
Si6 O19 1.635(3) . ?
Si6 C99 1.879(4) . ?
O12 C69 1.436(5) . ?
O13 C76 1.437(5) . ?
O15 C86 1.430(5) . ?
O16 C90 1.442(5) . ?
O18 C100 1.449(5) . ?
O19 C104 1.436(5) . ?
O20 C108 1.443(5) . ?
O20 C111 1.437(6) . ?
C57 C58 1.405(5) . ?
C57 C62 1.404(5) . ?
C57 C63 1.499(5) . ?
C58 H58 0.9500 . ?
C58 C59 1.399(5) . ?
C59 C60 1.400(5) . ?
C59 C80 1.492(5) . ?
C60 H60 0.9500 . ?
C60 C61 1.410(5) . ?
C61 C62 1.405(5) . ?
C61 C94 1.482(5) . ?
C62 H62 0.9500 . ?
C63 C64 1.403(5) . ?
C63 C68 1.407(5) . ?
C64 H64 0.9500 . ?
C64 C65 1.385(6) . ?
C65 H65 0.9500 . ?
C65 C66 1.390(6) . ?
C66 H66 0.9500 . ?
C66 C67 1.394(6) . ?
C67 H67 0.9500 . ?
C67 C68 1.400(6) . ?
C69 C70 1.531(16) . ?
C69 C71 1.496(16) . ?
C69 C72 1.522(16) . ?
C69 C73 1.517(8) . ?
C69 C74 1.528(8) . ?
C69 C75 1.481(7) . ?
C70 H70A 0.9800 . ?
C70 H70B 0.9800 . ?
C70 H70C 0.9800 . ?
C71 H71A 0.9800 . ?
C71 H71B 0.9800 . ?
C71 H71C 0.9800 . ?
C72 H72A 0.9800 . ?
C72 H72B 0.9800 . ?
C72 H72C 0.9800 . ?
C73 H73A 0.9800 . ?
C73 H73B 0.9800 . ?
C73 H73C 0.9800 . ?
C74 H74A 0.9800 . ?
C74 H74B 0.9800 . ?
C74 H74C 0.9800 . ?
C75 H75A 0.9800 . ?
C75 H75B 0.9800 . ?
C75 H75C 0.9800 . ?
C76 C77 1.510(7) . ?
C76 C78 1.519(7) . ?
C76 C79 1.500(7) . ?
C77 H77A 0.9800 . ?
C77 H77B 0.9800 . ?
C77 H77C 0.9800 . ?
C78 H78A 0.9800 . ?
C78 H78B 0.9800 . ?
C78 H78C 0.9800 . ?
C79 H79A 0.9800 . ?
C79 H79B 0.9800 . ?
C79 H79C 0.9800 . ?
C80 C81 1.406(5) . ?
C80 C85 1.397(5) . ?
C81 H81 0.9500 . ?
C81 C82 1.382(6) . ?
C82 H82 0.9500 . ?
C82 C83 1.377(7) . ?
C83 H83 0.9500 . ?
C83 C84 1.393(6) . ?
C84 H84 0.9500 . ?
C84 C85 1.396(6) . ?
C86 C87 1.533(7) . ?
C86 C88 1.520(6) . ?
C86 C89 1.520(7) . ?
C87 H87A 0.9800 . ?
C87 H87B 0.9800 . ?
C87 H87C 0.9800 . ?
C88 H88A 0.9800 . ?
C88 H88B 0.9800 . ?
C88 H88C 0.9800 . ?
C89 H89A 0.9800 . ?
C89 H89B 0.9800 . ?
C89 H89C 0.9800 . ?
C90 C91 1.532(7) . ?
C90 C92 1.515(6) . ?
C90 C93 1.526(7) . ?
C91 H91A 0.9800 . ?
C91 H91B 0.9800 . ?
C91 H91C 0.9800 . ?
C92 H92A 0.9800 . ?
C92 H92B 0.9800 . ?
C92 H92C 0.9800 . ?
C93 H93A 0.9800 . ?
C93 H93B 0.9800 . ?
C93 H93C 0.9800 . ?
C94 C95 1.401(5) . ?
C94 C99 1.408(5) . ?
C95 H95 0.9500 . ?
C95 C96 1.381(6) . ?
C96 H96 0.9500 . ?
C96 C97 1.396(6) . ?
C97 H97 0.9500 . ?
C97 C98 1.386(6) . ?
C98 H98 0.9500 . ?
C98 C99 1.406(5) . ?
C100 C101 1.516(7) . ?
C100 C102 1.521(6) . ?
C100 C103 1.532(6) . ?
C101 H10A 0.9800 . ?
C101 H10B 0.9800 . ?
C101 H10C 0.9800 . ?
C102 H10D 0.9800 . ?
C102 H10E 0.9800 . ?
C102 H10F 0.9800 . ?
C103 H10G 0.9800 . ?
C103 H10H 0.9800 . ?
C103 H10I 0.9800 . ?
C104 C105 1.518(6) . ?
C104 C106 1.522(6) . ?
C104 C107 1.526(6) . ?
C105 H10J 0.9800 . ?
C105 H10K 0.9800 . ?
C105 H10L 0.9800 . ?
C106 H10M 0.9800 . ?
C106 H10N 0.9800 . ?
C106 H10O 0.9800 . ?
C107 H10P 0.9800 . ?
C107 H10Q 0.9800 . ?
C107 H10R 0.9800 . ?
C108 H10S 0.9900 . ?
C108 H10T 0.9900 . ?
C108 C109 1.524(7) . ?
C109 H10U 0.9900 . ?
C109 H10V 0.9900 . ?
C109 C110 1.529(8) . ?
C110 H11A 0.9900 . ?
C110 H11B 0.9900 . ?
C110 C111 1.528(7) . ?
C111 H11C 0.9900 . ?
C111 H11D 0.9900 . ?

loop_
_geom_torsion_atom_site_label_1
_geom_torsion_atom_site_label_2
_geom_torsion_atom_site_label_3
_geom_torsion_atom_site_label_4
_geom_torsion
_geom_torsion_site_symmetry_1
_geom_torsion_site_symmetry_2
_geom_torsion_site_symmetry_3
_geom_torsion_site_symmetry_4
_geom_torsion_publ_flag
Tb1 O10 C49 C50 -154.7(18) . . . . ?
Tb1 O10 C52 C51 -172(3) . . . . ?
Tb1 O10 C53 C54 160.4(7) . . . . ?
Tb1 O10 C56 C55 172.8(13) . . . . ?
Tb1 C1 C2 C3 64.2(3) . . . . ?
Tb1 C1 C6 C5 -65.5(3) . . . . ?
Tb1 C1 C7 C8 -134.5(3) . . . . ?
Tb1 C1 C7 C12 47.0(4) . . . . ?
Tb1 C2 C3 C4 66.2(3) . . . . ?
Tb1 C2 C3 C21 -117.5(3) . . . . ?
Tb1 C3 C4 C5 66.3(3) . . . . ?
Tb1 C3 C21 C22 -140.0(3) . . . . ?
Tb1 C3 C21 C26 42.1(4) . . . . ?
Tb1 C4 C5 C6 64.7(3) . . . . ?
Tb1 C4 C5 C35 -118.0(3) . . . . ?
Tb1 C5 C6 C1 65.5(3) . . . . ?
Tb1 C5 C35 C36 -137.5(3) . . . . ?
Tb1 C5 C35 C40 43.1(4) . . . . ?
Si1 O2 C13 C14 46.6(5) . . . . ?
Si1 O2 C13 C15 -75.6(5) . . . . ?
Si1 O2 C13 C16 166.2(3) . . . . ?
Si1 O3 C17 C18 -48.1(6) . . . . ?
Si1 O3 C17 C19 70.7(5) . . . . ?
Si1 O3 C17 C20 -171.6(4) . . . . ?
Si2 O5 C27 C28 70.7(6) . . . . ?
Si2 O5 C27 C29 -62.2(7) . . . . ?
Si2 O5 C27 C30 -177.6(4) . . . . ?
Si2 O6 C31 C32 -30.9(6) . . . . ?
Si2 O6 C31 C33 91.3(5) . . . . ?
Si2 O6 C31 C34 -152.3(4) . . . . ?
Si3 O8 C41 C42 104.9(4) . . . . ?
Si3 O8 C41 C43 -138.6(3) . . . . ?
Si3 O8 C41 C44 -18.1(6) . . . . ?
Si3 O9 C45 C46 -65.2(4) . . . . ?
Si3 O9 C45 C47 55.9(5) . . . . ?
Si3 O9 C45 C48 173.0(3) . . . . ?
O1 Si1 O2 C13 -63.4(4) . . . . ?
O1 Si1 O3 C17 -27.7(4) . . . . ?
O1 Si1 C12 C7 -33.3(4) . . . . ?
O1 Si1 C12 C11 141.1(3) . . . . ?
O2 Si1 O1 Tb1 -78.6(4) . . . . ?
O2 Si1 O3 C17 -155.3(4) . . . . ?
O2 Si1 C12 C7 91.0(3) . . . . ?
O2 Si1 C12 C11 -94.6(3) . . . . ?
O3 Si1 O1 Tb1 159.5(3) . . . . ?
O3 Si1 O2 C13 62.5(4) . . . . ?
O3 Si1 C12 C7 -157.4(3) . . . . ?
O3 Si1 C12 C11 17.0(4) . . . . ?
O4 Si2 O5 C27 -62.6(5) . . . . ?
O4 Si2 O6 C31 -31.6(4) . . . . ?
O4 Si2 C26 C21 -34.3(4) . . . . ?
O4 Si2 C26 C25 143.2(3) . . . . ?
O5 Si2 O4 Tb1 -69.9(4) . . . . ?
O5 Si2 O6 C31 -159.9(4) . . . . ?
O5 Si2 C26 C21 89.1(3) . . . . ?
O5 Si2 C26 C25 -93.5(3) . . . . ?
O6 Si2 O4 Tb1 166.9(3) . . . . ?
O6 Si2 O5 C27 64.7(5) . . . . ?
O6 Si2 C26 C21 -159.8(3) . . . . ?
O6 Si2 C26 C25 17.7(4) . . . . ?
O7 Si3 O8 C41 -36.6(4) . . . . ?
O7 Si3 O9 C45 -56.6(4) . . . . ?
O7 Si3 C40 C35 -32.5(4) . . . . ?
O7 Si3 C40 C39 141.2(3) . . . . ?
O8 Si3 O7 Tb1 166.8(3) . . . . ?
O8 Si3 O9 C45 69.8(3) . . . . ?
O8 Si3 C40 C35 -157.5(3) . . . . ?
O8 Si3 C40 C39 16.3(4) . . . . ?
O9 Si3 O7 Tb1 -71.2(4) . . . . ?
O9 Si3 O8 C41 -163.3(3) . . . . ?
O9 Si3 C40 C35 90.8(3) . . . . ?
O9 Si3 C40 C39 -95.4(3) . . . . ?
O10 C49 C50 C51 -37(4) . . . . ?
O10 C53 C54 C55 41.8(18) . . . . ?
C1 C2 C3 Tb1 -64.6(3) . . . . ?
C1 C2 C3 C4 1.6(5) . . . . ?
C1 C2 C3 C21 177.9(3) . . . . ?
C1 C7 C8 C9 -176.6(4) . . . . ?
C1 C7 C12 Si1 -9.1(5) . . . . ?
C1 C7 C12 C11 176.4(4) . . . . ?
C2 C1 C6 Tb1 65.8(3) . . . . ?
C2 C1 C6 C5 0.3(5) . . . . ?
C2 C1 C7 C8 134.5(4) . . . . ?
C2 C1 C7 C12 -44.0(5) . . . . ?
C2 C3 C4 Tb1 -66.5(3) . . . . ?
C2 C3 C4 C5 -0.3(5) . . . . ?
C2 C3 C21 C22 -47.4(5) . . . . ?
C2 C3 C21 C26 134.6(4) . . . . ?
C3 C4 C5 Tb1 -65.7(3) . . . . ?
C3 C4 C5 C6 -1.0(5) . . . . ?
C3 C4 C5 C35 176.4(3) . . . . ?
C3 C21 C22 C23 -175.2(3) . . . . ?
C3 C21 C26 Si2 -7.9(5) . . . . ?
C3 C21 C26 C25 174.6(3) . . . . ?
C4 C3 C21 C22 128.9(4) . . . . ?
C4 C3 C21 C26 -49.1(5) . . . . ?
C4 C5 C6 Tb1 -64.5(3) . . . . ?
C4 C5 C6 C1 1.0(5) . . . . ?
C4 C5 C35 C36 -46.5(5) . . . . ?
C4 C5 C35 C40 134.2(4) . . . . ?
C5 C35 C36 C37 -177.7(3) . . . . ?
C5 C35 C40 Si3 -8.8(5) . . . . ?
C5 C35 C40 C39 177.3(3) . . . . ?
C6 C1 C2 Tb1 -65.8(3) . . . . ?
C6 C1 C2 C3 -1.6(5) . . . . ?
C6 C1 C7 C8 -43.7(5) . . . . ?
C6 C1 C7 C12 137.8(4) . . . . ?
C6 C5 C35 C36 130.8(4) . . . . ?
C6 C5 C35 C40 -48.5(5) . . . . ?
C7 C1 C2 Tb1 115.9(3) . . . . ?
C7 C1 C2 C3 -179.9(3) . . . . ?
C7 C1 C6 Tb1 -115.9(3) . . . . ?
C7 C1 C6 C5 178.6(3) . . . . ?
C7 C8 C9 C10 -0.2(7) . . . . ?
C8 C7 C12 Si1 172.4(3) . . . . ?
C8 C7 C12 C11 -2.1(6) . . . . ?
C8 C9 C10 C11 -1.3(7) . . . . ?
C9 C10 C11 C12 1.1(8) . . . . ?
C10 C11 C12 Si1 -174.3(4) . . . . ?
C10 C11 C12 C7 0.6(7) . . . . ?
C12 Si1 O1 Tb1 38.1(4) . . . . ?
C12 Si1 O2 C13 176.2(3) . . . . ?
C12 Si1 O3 C17 94.6(4) . . . . ?
C12 C7 C8 C9 1.9(6) . . . . ?
C21 C3 C4 Tb1 117.1(3) . . . . ?
C21 C3 C4 C5 -176.6(3) . . . . ?
C21 C22 C23 C24 0.0(6) . . . . ?
C22 C21 C26 Si2 174.2(3) . . . . ?
C22 C21 C26 C25 -3.3(5) . . . . ?
C22 C23 C24 C25 -2.2(7) . . . . ?
C23 C24 C25 C26 1.7(7) . . . . ?
C24 C25 C26 Si2 -176.7(3) . . . . ?
C24 C25 C26 C21 1.0(6) . . . . ?
C26 Si2 O4 Tb1 44.8(4) . . . . ?
C26 Si2 O5 C27 177.5(4) . . . . ?
C26 Si2 O6 C31 92.0(4) . . . . ?
C26 C21 C22 C23 2.8(6) . . . . ?
C35 C5 C6 Tb1 118.2(3) . . . . ?
C35 C5 C6 C1 -176.4(3) . . . . ?
C35 C36 C37 C38 0.2(6) . . . . ?
C36 C35 C40 Si3 171.9(3) . . . . ?
C36 C35 C40 C39 -2.0(5) . . . . ?
C36 C37 C38 C39 -1.5(7) . . . . ?
C37 C38 C39 C40 1.1(7) . . . . ?
C38 C39 C40 Si3 -173.6(3) . . . . ?
C38 C39 C40 C35 0.7(6) . . . . ?
C40 Si3 O7 Tb1 45.6(4) . . . . ?
C40 Si3 O8 C41 86.1(4) . . . . ?
C40 Si3 O9 C45 -177.0(3) . . . . ?
C40 C35 C36 C37 1.6(6) . . . . ?
C49 O10 C52 C51 22(3) . . . . ?
C49 C50 C51 C52 49(5) . . . . ?
C50 C51 C52 O10 -45(4) . . . . ?
C52 O10 C49 C50 10(3) . . . . ?
C53 O10 C56 C55 -0.8(16) . . . . ?
C53 C54 C55 C56 -42(2) . . . . ?
C54 C55 C56 O10 27(2) . . . . ?
C56 O10 C53 C54 -25.7(11) . . . . ?
Tb2 O20 C108 C109 -145.2(3) . . . . ?
Tb2 O20 C111 C110 154.8(4) . . . . ?
Tb2 C57 C58 C59 67.1(3) . . . . ?
Tb2 C57 C62 C61 -66.5(3) . . . . ?
Tb2 C57 C63 C64 137.5(3) . . . . ?
Tb2 C57 C63 C68 -46.7(4) . . . . ?
Tb2 C58 C59 C60 64.7(3) . . . . ?
Tb2 C58 C59 C80 -120.7(3) . . . . ?
Si4 O12 C69 C70 143(2) . . . . ?
Si4 O12 C69 C71 14(2) . . . . ?
Si4 O12 C69 C72 -111(2) . . . . ?
Si4 O12 C69 C73 86.2(6) . . . . ?
Si4 O12 C69 C74 -29.6(7) . . . . ?
Si4 O12 C69 C75 -153.0(6) . . . . ?
Si4 O13 C76 C77 -66.9(6) . . . . ?
Si4 O13 C76 C78 53.8(6) . . . . ?
Si4 O13 C76 C79 171.6(4) . . . . ?
Si5 O15 C86 C87 43.3(5) . . . . ?
Si5 O15 C86 C88 -78.8(5) . . . . ?
Si5 O15 C86 C89 162.2(3) . . . . ?
Si5 O16 C90 C91 58.7(5) . . . . ?
Si5 O16 C90 C92 176.6(3) . . . . ?
Si5 O16 C90 C93 -63.6(5) . . . . ?
Si6 O18 C100 C101 -154.6(3) . . . . ?
Si6 O18 C100 C102 -34.4(5) . . . . ?
Si6 O18 C100 C103 86.5(4) . . . . ?
Si6 O19 C104 C105 162.9(3) . . . . ?
Si6 O19 C104 C106 -79.2(4) . . . . ?
Si6 O19 C104 C107 43.2(5) . . . . ?
O11 Si4 O12 C69 74.3(4) . . . . ?
O11 Si4 O13 C76 33.2(4) . . . . ?
O11 Si4 C68 C63 30.7(4) . . . . ?
O11 Si4 C68 C67 -142.2(3) . . . . ?
O12 Si4 O11 Tb2 62.7(4) . . . . ?
O12 Si4 O13 C76 160.0(4) . . . . ?
O12 Si4 C68 C63 -93.0(3) . . . . ?
O12 Si4 C68 C67 94.1(3) . . . . ?
O13 Si4 O11 Tb2 -175.6(3) . . . . ?
O13 Si4 O12 C69 -51.8(4) . . . . ?
O13 Si4 C68 C63 155.0(3) . . . . ?
O13 Si4 C68 C67 -18.0(4) . . . . ?
O14 Si5 O15 C86 52.9(4) . . . . ?
O14 Si5 O16 C90 43.6(4) . . . . ?
O14 Si5 C85 C80 20.0(4) . . . . ?
O14 Si5 C85 C84 -152.4(3) . . . . ?
O15 Si5 O14 Tb2 71.2(4) . . . . ?
O15 Si5 O16 C90 169.8(3) . . . . ?
O15 Si5 C85 C80 -104.2(3) . . . . ?
O15 Si5 C85 C84 83.3(4) . . . . ?
O16 Si5 O14 Tb2 -167.7(3) . . . . ?
O16 Si5 O15 C86 -72.3(4) . . . . ?
O16 Si5 C85 C80 144.5(3) . . . . ?
O16 Si5 C85 C84 -27.9(4) . . . . ?
O17 Si6 O18 C100 64.2(4) . . . . ?
O17 Si6 O19 C104 22.6(4) . . . . ?
O17 Si6 C99 C94 37.5(4) . . . . ?
O17 Si6 C99 C98 -136.0(3) . . . . ?
O18 Si6 O17 Tb2 60.0(3) . . . . ?
O18 Si6 O19 C104 148.9(3) . . . . ?
O18 Si6 C99 C94 -85.4(3) . . . . ?
O18 Si6 C99 C98 101.1(3) . . . . ?
O19 Si6 O17 Tb2 -178.4(2) . . . . ?
O19 Si6 O18 C100 -62.2(4) . . . . ?
O19 Si6 C99 C94 162.7(3) . . . . ?
O19 Si6 C99 C98 -10.7(3) . . . . ?
O20 C108 C109 C110 -35.4(5) . . . . ?
C57 C58 C59 C60 -1.0(5) . . . . ?
C57 C58 C59 C80 173.6(3) . . . . ?
C57 C63 C64 C65 172.8(4) . . . . ?
C57 C63 C68 Si4 14.7(5) . . . . ?
C57 C63 C68 C67 -172.3(3) . . . . ?
C58 C57 C62 Tb2 67.3(3) . . . . ?
C58 C57 C62 C61 0.8(5) . . . . ?
C58 C57 C63 C64 44.4(5) . . . . ?
C58 C57 C63 C68 -139.8(3) . . . . ?
C58 C59 C60 C61 1.6(5) . . . . ?
C58 C59 C80 C81 -126.1(4) . . . . ?
C58 C59 C80 C85 48.5(5) . . . . ?
C59 C60 C61 C62 -1.0(5) . . . . ?
C59 C60 C61 C94 176.8(3) . . . . ?
C59 C80 C81 C82 170.1(4) . . . . ?
C59 C80 C85 Si5 18.0(5) . . . . ?
C59 C80 C85 C84 -169.5(4) . . . . ?
C60 C59 C80 C81 48.4(5) . . . . ?
C60 C59 C80 C85 -136.9(4) . . . . ?
C60 C61 C62 Tb2 -65.4(3) . . . . ?
C60 C61 C62 C57 -0.2(5) . . . . ?
C60 C61 C94 C95 -126.3(4) . . . . ?
C60 C61 C94 C99 51.8(5) . . . . ?
C61 C94 C95 C96 177.2(4) . . . . ?
C61 C94 C99 Si6 7.8(5) . . . . ?
C61 C94 C99 C98 -178.7(3) . . . . ?
C62 C57 C58 Tb2 -67.3(3) . . . . ?
C62 C57 C58 C59 -0.1(5) . . . . ?
C62 C57 C63 C64 -130.0(4) . . . . ?
C62 C57 C63 C68 45.8(5) . . . . ?
C62 C61 C94 C95 51.5(4) . . . . ?
C62 C61 C94 C99 -130.4(4) . . . . ?
C63 C57 C58 Tb2 118.3(3) . . . . ?
C63 C57 C58 C59 -174.6(3) . . . . ?
C63 C57 C62 Tb2 -118.2(3) . . . . ?
C63 C57 C62 C61 175.3(3) . . . . ?
C63 C64 C65 C66 0.3(7) . . . . ?
C64 C63 C68 Si4 -169.7(3) . . . . ?
C64 C63 C68 C67 3.4(5) . . . . ?
C64 C65 C66 C67 2.0(7) . . . . ?
C65 C66 C67 C68 -1.6(7) . . . . ?
C66 C67 C68 Si4 172.4(3) . . . . ?
C66 C67 C68 C63 -1.1(6) . . . . ?
C68 Si4 O11 Tb2 -54.7(4) . . . . ?
C68 Si4 O12 C69 -165.9(4) . . . . ?
C68 Si4 O13 C76 -88.2(4) . . . . ?
C68 C63 C64 C65 -3.1(6) . . . . ?
C80 C59 C60 C61 -172.9(3) . . . . ?
C80 C81 C82 C83 0.8(7) . . . . ?
C81 C80 C85 Si5 -167.5(3) . . . . ?
C81 C80 C85 C84 5.0(6) . . . . ?
C81 C82 C83 C84 2.6(8) . . . . ?
C82 C83 C84 C85 -2.2(8) . . . . ?
C83 C84 C85 Si5 171.3(4) . . . . ?
C83 C84 C85 C80 -1.6(7) . . . . ?
C85 Si5 O14 Tb2 -46.6(4) . . . . ?
C85 Si5 O15 C86 175.3(4) . . . . ?
C85 Si5 O16 C90 -80.3(4) . . . . ?
C85 C80 C81 C82 -4.7(6) . . . . ?
C94 C61 C62 Tb2 116.7(3) . . . . ?
C94 C61 C62 C57 -178.1(3) . . . . ?
C94 C95 C96 C97 1.8(6) . . . . ?
C95 C94 C99 Si6 -174.2(3) . . . . ?
C95 C94 C99 C98 -0.7(5) . . . . ?
C95 C96 C97 C98 -1.1(6) . . . . ?
C96 C97 C98 C99 -0.6(6) . . . . ?
C97 C98 C99 Si6 175.4(3) . . . . ?
C97 C98 C99 C94 1.4(6) . . . . ?
C99 Si6 O17 Tb2 -57.1(3) . . . . ?
C99 Si6 O18 C100 -175.6(3) . . . . ?
C99 Si6 O19 C104 -99.9(4) . . . . ?
C99 C94 C95 C96 -0.9(6) . . . . ?
C108 O20 C111 C110 -32.3(6) . . . . ?
C108 C109 C110 C111 15.8(6) . . . . ?
C109 C110 C111 O20 9.1(7) . . . . ?
C111 O20 C108 C109 42.9(5) . . . . ?

loop_
_exptl_oxdiff_crystal_face_indexfrac_h
_exptl_oxdiff_crystal_face_indexfrac_k
_exptl_oxdiff_crystal_face_indexfrac_l
_exptl_oxdiff_crystal_face_x
_exptl_oxdiff_crystal_face_y
_exptl_oxdiff_crystal_face_z
0.0000 -1.0000 -2.0000 -0.1557 0.0180 0.0482
-0.0000 1.0000 2.0000 0.1557 -0.0180 -0.0482
-0.0000 -2.0000 -1.0000 -0.1696 0.0307 -0.0616
0.0000 1.0000 -2.0000 -0.0334 -0.0109 0.1624
-1.0000 0.0000 -1.0000 -0.0574 -0.1079 0.0442
-1.0000 -2.0000 2.0000 -0.0379 -0.0844 -0.2279
-2.0000 1.0000 2.0000 0.1355 -0.2374 -0.0651
1.0000 -1.0000 -1.0000 -0.0983 0.1259 0.0040
6.4950 -2.9123 -8.8423 -0.5305 0.7702 0.3540
8.6646 3.1348 3.1585 0.4285 0.8995 0.0857
1.0000 1.0000 1.0000 0.1185 0.0935 0.0129
8.5344 -3.0389 -1.7580 -0.1828 0.9831 -0.0090
2.0000 -0.0000 -1.0000 -0.0271 0.2212 0.0695
